data_7045900
loop_
_publ_author_name
'Gallen, Albert'
'Orgu\'e, S\'ilvia'
'Muller, Guillermo'
'Escudero-Ad\'an, Eduardo C'
'Riera, Antoni'
'Verdaguer, Xavier'
'Grabulosa, Arnald'

_publ_section_title
;
 Synthesis and coordination chemistry of enantiopure t-BuMeP(O)H.
;
_journal_issue 15
_journal_name_full 'Dalton transactions (Cambridge, England : 2003)'
_journal_page_first 5366
_journal_page_last 5379
_journal_paper_doi 10.1039/c8dt00897c
_journal_volume 47
_journal_year 2018
_chemical_absolute_configuration ad
_chemical_formula_sum 'C15 H26 Cl2 O P Ru'
_chemical_formula_weight 425.30
_space_group_IT_number 1
_space_group_name_Hall 'P 1'
_space_group_name_H-M_alt 'P 1'
_symmetry_cell_setting triclinic
_symmetry_space_group_name_Hall 'P 1'
_symmetry_space_group_name_H-M 'P 1'
_atom_sites_solution_hydrogens mixed
_audit_creation_method SHELXL-2014/7
_audit_update_record
;
2018-03-07 deposited with the CCDC.
2018-03-21 downloaded from the CCDC.
;
_cell_angle_alpha 85.9475(12)
_cell_angle_beta 81.7449(12)
_cell_angle_gamma 71.2831(10)
_cell_formula_units_Z 4
_cell_length_a 10.3177(4)
_cell_length_b 12.7035(4)
_cell_length_c 15.0982(6)
_cell_measurement_reflns_used 9896
_cell_measurement_temperature 100(2)
_cell_measurement_theta_max 31.08
_cell_measurement_theta_min 2.25
_cell_volume 1854.22(12)
_computing_cell_refinement 'Bruker APEX2 v2014.9-0'
_computing_data_collection 'Bruker APEX2 v2014.9-0'
_computing_data_reduction 'Bruker SAINT V7.60A'
_computing_molecular_graphics 'Bruker SHELXTL'
_computing_publication_material 'Bruker SHELXTL'
_computing_structure_refinement 'SHELXL-2014 (Sheldrick, 2014)'
_computing_structure_solution Sir2011
_diffrn_ambient_temperature 100(2)
_diffrn_detector_area_resol_mean 512
_diffrn_detector_type '4K CCD area detector APEX II'
_diffrn_measured_fraction_theta_full 0.998
_diffrn_measured_fraction_theta_max 0.916
_diffrn_measurement_device_type 'APEX DUO Kappa 4-axis goniometer'
_diffrn_measurement_method
;
 Fullsphere data collection, phi and omega scans
;
_diffrn_measurement_specimen_support 'magnetic support with MicroMount'
_diffrn_radiation_monochromator 'Quazar MX Multilayer Optics'
_diffrn_radiation_type MoK\a
_diffrn_radiation_wavelength 0.71073
_diffrn_reflns_av_R_equivalents 0.0304
_diffrn_reflns_av_unetI/netI 0.0448
_diffrn_reflns_Laue_measured_fraction_full 0.998
_diffrn_reflns_Laue_measured_fraction_max 0.916
_diffrn_reflns_limit_h_max 15
_diffrn_reflns_limit_h_min -11
_diffrn_reflns_limit_k_max 19
_diffrn_reflns_limit_k_min -15
_diffrn_reflns_limit_l_max 22
_diffrn_reflns_limit_l_min -20
_diffrn_reflns_number 35696
_diffrn_reflns_point_group_measured_fraction_full 0.757
_diffrn_reflns_point_group_measured_fraction_max 0.625
_diffrn_reflns_theta_full 25.242
_diffrn_reflns_theta_max 32.390
_diffrn_reflns_theta_min 1.363
_diffrn_source 'Microfocus source E025 IuS'
_diffrn_source_current 0.6
_diffrn_source_power 50
_diffrn_source_size '0.2 mm x 0.2 mm fine focus'
_diffrn_source_type 'Bruker APEX DUO'
_exptl_absorpt_coefficient_mu 1.214
_exptl_absorpt_correction_T_max 0.909
_exptl_absorpt_correction_T_min 0.804
_exptl_absorpt_correction_type multi-scan
_exptl_absorpt_process_details
; 
 SADABS Version 2008/1 Bruker-Nonius
 Blessing, Acta Cryst. (1995) A51 33-38
;
_exptl_crystal_colour red
_exptl_crystal_density_diffrn 1.523
_exptl_crystal_description block
_exptl_crystal_F_000 868
_exptl_crystal_size_max 0.20
_exptl_crystal_size_mid 0.20
_exptl_crystal_size_min 0.08
_refine_diff_density_max 1.062
_refine_diff_density_min -0.795
_refine_diff_density_rms 0.107
_refine_ls_abs_structure_details
;
 Flack x determined using 3708 quotients [(I+)-(I-)]/[(I+)+(I-)]
 (Parsons, Flack and Wagner, Acta Cryst. B69 (2013) 249-259).
;
_refine_ls_abs_structure_Flack 0.00(2)
_refine_ls_extinction_method none
_refine_ls_goodness_of_fit_ref 1.042
_refine_ls_hydrogen_treatment constr
_refine_ls_matrix_type full
_refine_ls_number_parameters 1298
_refine_ls_number_reflns 16631
_refine_ls_number_restraints 1647
_refine_ls_restrained_S_all 1.031
_refine_ls_R_factor_all 0.0492
_refine_ls_R_factor_gt 0.0375
_refine_ls_shift/su_max 0.001
_refine_ls_shift/su_mean 0.000
_refine_ls_structure_factor_coef Fsqd
_refine_ls_weighting_details 'w=1/[\s^2^(Fo^2^)+(0.0495P)^2^+1.1422P] where P=(Fo^2^+2Fc^2^)/3'
_refine_ls_weighting_scheme calc
_refine_ls_wR_factor_gt 0.0891
_refine_ls_wR_factor_ref 0.0984
_reflns_Friedel_coverage 0.364
_reflns_Friedel_fraction_full 0.516
_reflns_Friedel_fraction_max 0.334
_reflns_number_gt 14107
_reflns_number_total 16631
_reflns_threshold_expression 'I > 2\s(I)'
_cod_data_source_file c8dt00897c2.cif
_cod_data_source_block 12
_cod_depositor_comments
;
The following automatic conversions were performed:

'_symmetry_cell_setting' value 'Triclinic' changed to 'triclinic'
according to
/home/data/users/saulius/crontab/automatic-downloads/rss-feeds/RSC/lib/dictionaries/cif_core.dic
dictionary named 'cif_core.dic' version 2.4.2 from 2011-04-26.

'_exptl_absorpt_correction_type' value 'Multi-scan' changed to
'multi-scan' according to
/home/data/users/saulius/crontab/automatic-downloads/rss-feeds/RSC/lib/dictionaries/cif_core.dic
dictionary named 'cif_core.dic' version 2.4.2 from 2011-04-26.

Automatic conversion script
Id: cif_fix_values 4973 2017-02-22 13:04:09Z antanas 

 Adding full bibliography for 7045898--7045902.cif.
;
_cod_original_sg_symbol_H-M P1
_cod_database_code 7045900
_shelx_shelxl_version_number 2014/7
_shelx_space_group_comment
;
The symmetry employed for this shelxl refinement is uniquely defined
by the following loop, which should always be used as a source of
symmetry information in preference to the above space-group names.
They are only intended as comments.
;
_shelx_estimated_absorpt_t_min 0.793
_shelx_estimated_absorpt_t_max 0.909

loop_
_space_group_symop_operation_xyz
'x, y, z'

loop_
_atom_site_label
_atom_site_type_symbol
_atom_site_fract_x
_atom_site_fract_y
_atom_site_fract_z
_atom_site_U_iso_or_equiv
_atom_site_adp_type
_atom_site_occupancy
_atom_site_site_symmetry_order
_atom_site_calc_flag
_atom_site_refinement_flags_posn
_atom_site_refinement_flags_adp
_atom_site_refinement_flags_occupancy
_atom_site_disorder_assembly
_atom_site_disorder_group
Ru1A Ru 0.93391(5) 0.25289(4) 0.25796(4) 0.02459(12) Uani 1 1 d . . . . .
Cl1A Cl 1.17961(16) 0.17726(13) 0.26203(12) 0.0300(3) Uani 1 1 d . . . . .
Cl2A Cl 0.94173(17) 0.06277(13) 0.23682(14) 0.0362(4) Uani 1 1 d . . . . .
P1A P 0.98101(15) 0.25401(13) 0.10197(12) 0.0227(3) Uani 1 1 d . . . . .
O1A O 1.0884(4) 0.1372(3) 0.0665(3) 0.0292(10) Uani 1 1 d . . . . .
C1A C 0.936(2) 0.379(2) 0.3642(14) 0.034(4) Uani 0.58(3) 1 d D U P A 1
C2A C 0.8746(18) 0.4319(14) 0.2839(13) 0.025(3) Uani 0.58(3) 1 d D U P A 1
H2A H 0.9206 0.4792 0.2438 0.030 Uiso 0.58(3) 1 calc R U P A 1
C3A C 0.766(2) 0.4071(17) 0.2564(14) 0.031(3) Uani 0.58(3) 1 d D U P A 1
H3A H 0.7361 0.4385 0.1974 0.037 Uiso 0.58(3) 1 calc R U P A 1
C4A C 0.7085(13) 0.3251(12) 0.3025(10) 0.028(3) Uani 0.58(3) 1 d D U P A 1
C5A C 0.7764(19) 0.2720(15) 0.3789(12) 0.027(3) Uani 0.58(3) 1 d D U P A 1
H5A H 0.7567 0.2035 0.4055 0.032 Uiso 0.58(3) 1 calc R U P A 1
C6A C 0.882(2) 0.3010(18) 0.4101(14) 0.029(3) Uani 0.58(3) 1 d D U P A 1
H6A H 0.9369 0.2498 0.4544 0.034 Uiso 0.58(3) 1 calc R U P A 1
C7A C 1.057(3) 0.407(3) 0.388(2) 0.060(3) Uani 0.58(3) 1 d D U P A 1
H7AA H 1.0384 0.4304 0.4498 0.091 Uiso 0.58(3) 1 calc R U P A 1
H7AB H 1.0724 0.4670 0.3478 0.091 Uiso 0.58(3) 1 calc R U P A 1
H7AC H 1.1392 0.3410 0.3806 0.091 Uiso 0.58(3) 1 calc R U P A 1
C8A C 0.5919(12) 0.3082(13) 0.2693(10) 0.048(3) Uani 0.58(3) 1 d D U P A 1
H8A H 0.6081 0.3140 0.2024 0.057 Uiso 0.58(3) 1 calc R U P A 1
C9A C 0.4591(14) 0.3994(14) 0.2994(18) 0.043(5) Uani 0.58(3) 1 d D U P A 1
H9AA H 0.3803 0.3790 0.2858 0.065 Uiso 0.58(3) 1 calc R U P A 1
H9AB H 0.4600 0.4692 0.2677 0.065 Uiso 0.58(3) 1 calc R U P A 1
H9AC H 0.4513 0.4087 0.3640 0.065 Uiso 0.58(3) 1 calc R U P A 1
C10A C 0.581(2) 0.1954(12) 0.293(2) 0.093(8) Uani 0.58(3) 1 d D U P A 1
H10A H 0.5357 0.1733 0.2480 0.140 Uiso 0.58(3) 1 calc R U P A 1
H10B H 0.5271 0.1964 0.3519 0.140 Uiso 0.58(3) 1 calc R U P A 1
H10C H 0.6739 0.1422 0.2943 0.140 Uiso 0.58(3) 1 calc R U P A 1
C1A' C 0.918(3) 0.375(2) 0.3509(19) 0.029(4) Uani 0.42(3) 1 d D U P A 2
C2A' C 0.871(3) 0.287(2) 0.3991(16) 0.028(4) Uani 0.42(3) 1 d D U P A 2
H2A' H 0.9286 0.2385 0.4432 0.033 Uiso 0.42(3) 1 calc R U P A 2
C3A' C 0.771(3) 0.252(2) 0.3701(18) 0.036(5) Uani 0.42(3) 1 d D U P A 2
H3A' H 0.7628 0.1781 0.3932 0.043 Uiso 0.42(3) 1 calc R U P A 2
C4A' C 0.701(2) 0.3029(19) 0.2939(16) 0.048(5) Uani 0.42(3) 1 d D U P A 2
C5A' C 0.746(3) 0.394(2) 0.2521(17) 0.038(5) Uani 0.42(3) 1 d D U P A 2
H5A' H 0.7189 0.4207 0.1915 0.045 Uiso 0.42(3) 1 calc R U P A 2
C6A' C 0.846(3) 0.431(2) 0.282(2) 0.040(5) Uani 0.42(3) 1 d D U P A 2
H6A' H 0.8843 0.4835 0.2425 0.048 Uiso 0.42(3) 1 calc R U P A 2
C7A' C 1.030(5) 0.407(4) 0.384(3) 0.060(3) Uani 0.42(3) 1 d D U P A 2
H7'A H 0.9904 0.4612 0.4307 0.091 Uiso 0.42(3) 1 calc R U P A 2
H7'B H 1.0786 0.4387 0.3338 0.091 Uiso 0.42(3) 1 calc R U P A 2
H7'C H 1.0956 0.3401 0.4076 0.091 Uiso 0.42(3) 1 calc R U P A 2
C8A' C 0.5863(17) 0.2712(17) 0.2733(13) 0.048(3) Uani 0.42(3) 1 d D U P A 2
H8A' H 0.6041 0.2485 0.2095 0.057 Uiso 0.42(3) 1 calc R U P A 2
C9A' C 0.457(2) 0.3741(19) 0.286(3) 0.049(7) Uani 0.42(3) 1 d D U P A 2
H9'A H 0.3869 0.3657 0.2517 0.073 Uiso 0.42(3) 1 calc R U P A 2
H9'B H 0.4813 0.4407 0.2638 0.073 Uiso 0.42(3) 1 calc R U P A 2
H9'C H 0.4203 0.3814 0.3492 0.073 Uiso 0.42(3) 1 calc R U P A 2
C10R C 0.5677(19) 0.1771(16) 0.3323(13) 0.044(5) Uani 0.42(3) 1 d D U P A 2
H1'A H 0.5053 0.1455 0.3083 0.066 Uiso 0.42(3) 1 calc R U P A 2
H1'B H 0.5282 0.2040 0.3927 0.066 Uiso 0.42(3) 1 calc R U P A 2
H1'C H 0.6573 0.1198 0.3349 0.066 Uiso 0.42(3) 1 calc R U P A 2
C11A C 1.0562(5) 0.3528(4) 0.0382(4) 0.0266(13) Uani 1 1 d D . . . .
C12A C 1.1059(7) 0.3174(6) -0.0592(4) 0.0370(16) Uani 1 1 d D . . . .
H12A H 1.1479 0.3705 -0.0914 0.056 Uiso 1 1 calc R U . . .
H12B H 1.0273 0.3160 -0.0880 0.056 Uiso 1 1 calc R U . . .
H12C H 1.1743 0.2431 -0.0602 0.056 Uiso 1 1 calc R U . . .
C13A C 0.9474(7) 0.4694(5) 0.0385(5) 0.0371(16) Uani 1 1 d D . . . .
H13A H 0.9887 0.5224 0.0053 0.056 Uiso 1 1 calc R U . . .
H13B H 0.9152 0.4933 0.1003 0.056 Uiso 1 1 calc R U . . .
H13C H 0.8691 0.4666 0.0099 0.056 Uiso 1 1 calc R U . . .
C14A C 1.1787(6) 0.3610(6) 0.0830(5) 0.0368(15) Uani 1 1 d D . . . .
H14A H 1.2235 0.4093 0.0462 0.055 Uiso 1 1 calc R U . . .
H14B H 1.2454 0.2867 0.0885 0.055 Uiso 1 1 calc R U . . .
H14C H 1.1445 0.3921 0.1426 0.055 Uiso 1 1 calc R U . . .
C15A C 0.8278(6) 0.2635(5) 0.0514(5) 0.0301(14) Uani 1 1 d . . . . .
H15A H 0.8515 0.2573 -0.0136 0.045 Uiso 1 1 calc R U . . .
H15B H 0.7573 0.3352 0.0653 0.045 Uiso 1 1 calc R U . . .
H15C H 0.7919 0.2031 0.0754 0.045 Uiso 1 1 calc R U . . .
Ru1B Ru 0.05834(17) 0.05792(16) 0.60631(13) 0.0220(3) Uani 0.5 1 d . U P B 1
Cl1B Cl -0.1867(4) 0.1336(4) 0.6026(3) 0.0274(8) Uani 0.5 1 d . U P B 1
Cl2B Cl 0.0502(4) 0.2473(3) 0.6268(3) 0.0297(7) Uani 0.5 1 d . U P B 1
P1B P 0.0137(3) 0.0570(3) 0.7621(2) 0.0264(7) Uani 0.5 1 d D U P B 1
O1B O -0.0918(10) 0.1747(6) 0.7981(7) 0.035(2) Uani 0.5 1 d D U P B 1
C1B C 0.0640(10) -0.0753(9) 0.5126(8) 0.031(3) Uani 0.5 1 d D U P B 1
C2B C 0.1051(13) 0.0146(11) 0.4616(9) 0.027(3) Uani 0.5 1 d D U P B 1
H2B H 0.0423 0.0616 0.4193 0.032 Uiso 0.5 1 calc R U P B 1
C3B C 0.2036(16) 0.0541(12) 0.4870(10) 0.031(3) Uani 0.5 1 d D U P B 1
H3B H 0.2105 0.1266 0.4601 0.038 Uiso 0.5 1 calc R U P B 1
C4B C 0.2752(14) 0.0091(12) 0.5639(10) 0.037(3) Uani 0.5 1 d D U P B 1
C5B C 0.236(2) -0.0831(14) 0.6085(11) 0.031(3) Uani 0.5 1 d D U P B 1
H5B H 0.2688 -0.1092 0.6680 0.038 Uiso 0.5 1 calc R U P B 1
C6B C 0.1384(15) -0.1259(11) 0.5818(9) 0.030(3) Uani 0.5 1 d D U P B 1
H6B H 0.1016 -0.1763 0.6246 0.036 Uiso 0.5 1 calc R U P B 1
C7B C -0.0428(11) -0.1140(11) 0.4807(9) 0.043(3) Uani 0.5 1 d D U P B 1
H7BB H -0.0845 -0.1516 0.5302 0.064 Uiso 0.5 1 calc R U P B 1
H7BC H 0.0002 -0.1660 0.4319 0.064 Uiso 0.5 1 calc R U P B 1
H7BD H -0.1144 -0.0500 0.4589 0.064 Uiso 0.5 1 calc R U P B 1
C8B C 0.3806(14) 0.0537(13) 0.5834(11) 0.054(4) Uani 0.5 1 d D U P B 1
H8BA H 0.3496 0.1353 0.5687 0.082 Uiso 0.5 1 calc R U P B 1
C9B C 0.399(3) 0.039(3) 0.6810(12) 0.128(10) Uani 0.5 1 d D U P B 1
H9BA H 0.4533 0.0849 0.6948 0.193 Uiso 0.5 1 calc R U P B 1
H9BB H 0.4462 -0.0391 0.6945 0.193 Uiso 0.5 1 calc R U P B 1
H9BC H 0.3079 0.0626 0.7172 0.193 Uiso 0.5 1 calc R U P B 1
C10B C 0.5132(18) 0.002(3) 0.5238(19) 0.151(11) Uani 0.5 1 d D U P B 1
H10D H 0.4924 -0.0209 0.4681 0.226 Uiso 0.5 1 calc DR U P B 1
H10E H 0.5700 -0.0638 0.5546 0.226 Uiso 0.5 1 calc R U P B 1
H10F H 0.5635 0.0556 0.5100 0.226 Uiso 0.5 1 calc R U P B 1
C11B C -0.0647(10) -0.0412(7) 0.8273(7) 0.036(3) Uani 0.5 1 d D U P B 1
C12B C 0.0304(15) -0.1630(7) 0.8209(13) 0.056(5) Uani 0.5 1 d D U P B 1
H12J H -0.0059 -0.2090 0.8663 0.084 Uiso 0.5 1 calc R U P B 1
H12K H 0.1235 -0.1670 0.8313 0.084 Uiso 0.5 1 calc R U P B 1
H12L H 0.0339 -0.1903 0.7613 0.084 Uiso 0.5 1 calc R U P B 1
C13B C -0.105(2) -0.0167(17) 0.9289(7) 0.058(6) Uani 0.5 1 d D U P B 1
H13J H -0.1579 -0.0649 0.9567 0.088 Uiso 0.5 1 calc R U P B 1
H13K H -0.1615 0.0613 0.9364 0.088 Uiso 0.5 1 calc R U P B 1
H13L H -0.0213 -0.0312 0.9574 0.088 Uiso 0.5 1 calc R U P B 1
C14B C -0.2027(12) -0.0365(14) 0.7924(11) 0.060(4) Uani 0.5 1 d D U P B 1
H14J H -0.2543 -0.0736 0.8363 0.090 Uiso 0.5 1 calc R U P B 1
H14K H -0.1815 -0.0742 0.7352 0.090 Uiso 0.5 1 calc R U P B 1
H14L H -0.2583 0.0413 0.7840 0.090 Uiso 0.5 1 calc R U P B 1
C15B C 0.1639(11) 0.0379(12) 0.8171(11) 0.046(4) Uani 0.5 1 d D U P B 1
H15J H 0.1376 0.0392 0.8821 0.069 Uiso 0.5 1 calc R U P B 1
H15K H 0.2032 0.0979 0.7983 0.069 Uiso 0.5 1 calc R U P B 1
H15L H 0.2327 -0.0338 0.8008 0.069 Uiso 0.5 1 calc R U P B 1
Ru1' Ru 0.0064(3) 0.0184(2) 0.58314(16) 0.0274(5) Uani 0.3 1 d . U P C 2
Cl1' Cl -0.2227(5) 0.0582(5) 0.5444(4) 0.0447(13) Uani 0.3 1 d . U P C 2
Cl2' Cl -0.0528(7) 0.2135(4) 0.6188(3) 0.0397(12) Uani 0.3 1 d . U P C 2
P1' P -0.1081(5) -0.0067(4) 0.7241(4) 0.0243(10) Uani 0.3 1 d D U P C 2
O1' O -0.2593(9) 0.0833(8) 0.7415(8) 0.026(2) Uani 0.3 1 d D U P C 2
C1' C 0.0750(18) -0.1150(14) 0.4902(11) 0.031(2) Uani 0.3 1 d D U P C 2
C2' C 0.102(2) -0.0163(15) 0.4450(11) 0.034(3) Uani 0.3 1 d D U P C 2
H2' H 0.0468 0.0210 0.3957 0.041 Uiso 0.3 1 calc R U P C 2
C3' C 0.172(3) 0.0416(19) 0.4826(15) 0.034(3) Uani 0.3 1 d D U P C 2
H3' H 0.1649 0.1186 0.4593 0.041 Uiso 0.3 1 calc R U P C 2
C4' C 0.2395(19) 0.0013(15) 0.5618(12) 0.028(2) Uani 0.3 1 d D U P C 2
C5' C 0.215(3) -0.099(2) 0.6015(16) 0.024(3) Uani 0.3 1 d D U P C 2
H5' H 0.2350 -0.1181 0.6645 0.028 Uiso 0.3 1 calc R U P C 2
C6' C 0.133(2) -0.1527(14) 0.5683(11) 0.024(2) Uani 0.3 1 d D U P C 2
H6' H 0.1051 -0.2118 0.6059 0.029 Uiso 0.3 1 calc R U P C 2
C7' C -0.009(2) -0.1704(19) 0.4492(16) 0.049(5) Uani 0.3 1 d D U P C 2
H7XA H 0.0193 -0.2496 0.4663 0.073 Uiso 0.3 1 calc R U P C 2
H7XB H 0.0068 -0.1621 0.3838 0.073 Uiso 0.3 1 calc R U P C 2
H7XC H -0.1066 -0.1360 0.4705 0.073 Uiso 0.3 1 calc R U P C 2
C8' C 0.3214(17) 0.0619(14) 0.5921(12) 0.038(3) Uani 0.3 1 d D U P C 2
H8' H 0.2734 0.1435 0.5855 0.046 Uiso 0.3 1 calc R U P C 2
C9' C 0.461(2) 0.032(3) 0.5347(18) 0.059(6) Uani 0.3 1 d D U P C 2
H9XA H 0.4962 0.0956 0.5304 0.088 Uiso 0.3 1 calc R U P C 2
H9XB H 0.4513 0.0134 0.4747 0.088 Uiso 0.3 1 calc R U P C 2
H9XC H 0.5257 -0.0319 0.5621 0.088 Uiso 0.3 1 calc R U P C 2
C10' C 0.339(3) 0.033(3) 0.6897(12) 0.063(6) Uani 0.3 1 d D U P C 2
H10U H 0.4055 0.0650 0.7074 0.094 Uiso 0.3 1 calc R U P C 2
H10V H 0.3729 -0.0483 0.6979 0.094 Uiso 0.3 1 calc R U P C 2
H10W H 0.2499 0.0624 0.7268 0.094 Uiso 0.3 1 calc R U P C 2
C11' C -0.0415(11) 0.0031(9) 0.8303(7) 0.029(3) Uani 0.3 1 d D U P C 2
C12' C 0.0914(14) -0.0926(13) 0.8450(10) 0.042(5) Uani 0.3 1 d D U P C 2
H12U H 0.1257 -0.0796 0.8991 0.063 Uiso 0.3 1 calc R U P C 2
H12V H 0.1617 -0.0958 0.7933 0.063 Uiso 0.3 1 calc R U P C 2
H12W H 0.0711 -0.1632 0.8519 0.063 Uiso 0.3 1 calc R U P C 2
C13' C -0.1477(17) 0.0023(17) 0.9147(8) 0.035(5) Uani 0.3 1 d D U P C 2
H13U H -0.1222 0.0323 0.9653 0.053 Uiso 0.3 1 calc R U P C 2
H13V H -0.1475 -0.0741 0.9293 0.053 Uiso 0.3 1 calc R U P C 2
H13W H -0.2400 0.0482 0.9025 0.053 Uiso 0.3 1 calc R U P C 2
C14' C -0.0090(18) 0.1153(11) 0.8343(11) 0.036(4) Uani 0.3 1 d D U P C 2
H14U H 0.0841 0.1071 0.8038 0.053 Uiso 0.3 1 calc R U P C 2
H14W H -0.0145 0.1337 0.8969 0.053 Uiso 0.3 1 calc R U P C 2
H14V H -0.0763 0.1749 0.8046 0.053 Uiso 0.3 1 calc R U P C 2
C15' C -0.1385(16) -0.1384(8) 0.7401(12) 0.034(4) Uani 0.3 1 d D U P C 2
H15U H -0.1897 -0.1422 0.7996 0.050 Uiso 0.3 1 calc R U P C 2
H15V H -0.0500 -0.1983 0.7354 0.050 Uiso 0.3 1 calc R U P C 2
H15W H -0.1924 -0.1467 0.6942 0.050 Uiso 0.3 1 calc R U P C 2
Ru1" Ru 0.0217(6) 0.0423(5) 0.6103(5) 0.0331(15) Uani 0.2 1 d D U P D 3
Cl1" Cl 0.0091(10) 0.2242(6) 0.6618(8) 0.049(2) Uani 0.2 1 d D U P D 3
Cl2" Cl -0.2121(12) 0.1276(15) 0.5809(11) 0.058(4) Uani 0.2 1 d D U P D 3
P1B" P -0.0904(8) 0.0190(7) 0.7527(5) 0.0317(18) Uani 0.2 1 d D U P D 3
O1B" O -0.1847(19) 0.1406(10) 0.7885(12) 0.042(4) Uani 0.2 1 d D U P D 3
C11" C 0.0021(19) -0.0396(16) 0.8478(10) 0.036(4) Uani 0.2 1 d D U P D 3
C12" C 0.071(3) -0.1649(16) 0.839(2) 0.030(6) Uani 0.2 1 d D U P D 3
H12X H 0.1221 -0.1802 0.7785 0.045 Uiso 0.2 1 calc R U P D 3
H12Y H -0.0001 -0.2021 0.8476 0.045 Uiso 0.2 1 calc R U P D 3
H12Z H 0.1343 -0.1927 0.8835 0.045 Uiso 0.2 1 calc R U P D 3
C13" C 0.116(3) 0.015(2) 0.852(2) 0.044(6) Uani 0.2 1 d D U P D 3
H13X H 0.0789 0.0950 0.8383 0.066 Uiso 0.2 1 calc R U P D 3
H13Y H 0.1950 -0.0186 0.8073 0.066 Uiso 0.2 1 calc R U P D 3
H13Z H 0.1444 0.0034 0.9115 0.066 Uiso 0.2 1 calc R U P D 3
C14" C -0.094(4) -0.018(4) 0.9356(14) 0.046(8) Uani 0.2 1 d D U P D 3
H14X H -0.1896 0.0122 0.9232 0.069 Uiso 0.2 1 calc R U P D 3
H14Y H -0.0721 0.0357 0.9698 0.069 Uiso 0.2 1 calc R U P D 3
H14Z H -0.0813 -0.0877 0.9705 0.069 Uiso 0.2 1 calc R U P D 3
C15" C -0.213(3) -0.055(2) 0.7502(18) 0.047(6) Uani 0.2 1 d D U P D 3
H15X H -0.2091 -0.1068 0.8020 0.070 Uiso 0.2 1 calc R U P D 3
H15Y H -0.1905 -0.0974 0.6950 0.070 Uiso 0.2 1 calc R U P D 3
H15Z H -0.3064 -0.0022 0.7521 0.070 Uiso 0.2 1 calc R U P D 3
C1B" C 0.266(3) 0.029(3) 0.540(2) 0.041(4) Uani 0.2 1 d D U P D 3
C2B" C 0.183(5) 0.051(4) 0.472(3) 0.044(4) Uani 0.2 1 d D U P D 3
H2B" H 0.1393 0.1188 0.4355 0.053 Uiso 0.2 1 d R U P D 3
C3B" C 0.085(4) -0.006(3) 0.470(2) 0.047(4) Uani 0.2 1 d D U P D 3
H3B" H 0.0156 0.0207 0.4261 0.056 Uiso 0.2 1 calc R U P D 3
C4B" C 0.083(2) -0.0961(19) 0.5248(14) 0.047(4) Uani 0.2 1 d D U P D 3
C5B" C 0.175(4) -0.122(3) 0.593(2) 0.039(4) Uani 0.2 1 d D U P D 3
H5B" H 0.1719 -0.1821 0.6386 0.046 Uiso 0.2 1 calc R U P D 3
C6B" C 0.261(4) -0.061(3) 0.599(2) 0.038(4) Uani 0.2 1 d D U P D 3
H6B" H 0.3083 -0.0711 0.6541 0.046 Uiso 0.2 1 calc R U P D 3
C7B" C 0.376(3) 0.086(3) 0.543(3) 0.053(7) Uani 0.2 1 d D U P D 3
H7"A H 0.4307 0.0834 0.4841 0.080 Uiso 0.2 1 calc R U P D 3
H7"B H 0.4375 0.0469 0.5874 0.080 Uiso 0.2 1 calc R U P D 3
H7"C H 0.3316 0.1635 0.5602 0.080 Uiso 0.2 1 calc R U P D 3
C8B" C 0.026(2) -0.1877(19) 0.5086(15) 0.063(5) Uani 0.2 1 d D U P D 3
H8B" H 0.0832 -0.2592 0.5346 0.075 Uiso 0.2 1 calc R U P D 3
C9" C -0.120(3) -0.158(3) 0.5563(15) 0.053(7) Uani 0.2 1 d D U P D 3
H9"A H -0.1401 -0.2261 0.5782 0.079 Uiso 0.2 1 calc R U P D 3
H9"B H -0.1844 -0.1176 0.5148 0.079 Uiso 0.2 1 calc R U P D 3
H9"C H -0.1285 -0.1110 0.6070 0.079 Uiso 0.2 1 calc R U P D 3
C10" C 0.034(3) -0.199(2) 0.4096(15) 0.052(7) Uani 0.2 1 d D U P D 3
H10M H -0.0599 -0.1794 0.3932 0.078 Uiso 0.2 1 calc R U P D 3
H10N H 0.0850 -0.2759 0.3933 0.078 Uiso 0.2 1 calc R U P D 3
H10O H 0.0807 -0.1489 0.3777 0.078 Uiso 0.2 1 calc R U P D 3
Ru1C Ru 0.49346(4) 0.78656(4) 0.07675(3) 0.02058(10) Uani 1 1 d . . . . .
Cl1C Cl 0.71265(15) 0.75558(13) -0.01741(12) 0.0282(3) Uani 1 1 d . . . . .
Cl2C Cl 0.56223(16) 0.58958(12) 0.10901(12) 0.0294(3) Uani 1 1 d . . . . .
P1C P 0.62686(16) 0.80171(14) 0.18372(12) 0.0328(4) Uani 1 1 d . . . . .
O1C O 0.7722(5) 0.7014(4) 0.1769(4) 0.0393(12) Uani 1 1 d . . . . .
C1C C 0.3992(7) 0.9507(5) 0.0166(5) 0.0328(15) Uani 1 1 d . . . . .
C2C C 0.3951(6) 0.8681(5) -0.0420(5) 0.0285(14) Uani 1 1 d . . . . .
H2C H 0.4524 0.8598 -0.1020 0.034 Uiso 1 1 calc R U . . .
C3C C 0.3352(6) 0.7857(5) -0.0105(5) 0.0271(13) Uani 1 1 d . . . . .
H3C H 0.3514 0.7198 -0.0481 0.032 Uiso 1 1 calc R U . . .
C4C C 0.2781(6) 0.7834(5) 0.0801(5) 0.0298(14) Uani 1 1 d . . . . .
C5C C 0.2780(6) 0.8646(6) 0.1389(5) 0.0355(16) Uani 1 1 d . . . . .
H5C H 0.2528 0.8547 0.2047 0.043 Uiso 1 1 calc R U . . .
C6C C 0.3420(6) 0.9471(5) 0.1066(5) 0.0327(15) Uani 1 1 d . . . . .
H6C H 0.3589 0.9951 0.1504 0.039 Uiso 1 1 calc R U . . .
C7C C 0.4638(8) 1.0370(6) -0.0189(6) 0.050(2) Uani 1 1 d . . . . .
H7CA H 0.3962 1.0982 -0.0470 0.075 Uiso 1 1 calc R U . . .
H7CB H 0.5434 1.0043 -0.0634 0.075 Uiso 1 1 calc R U . . .
H7CC H 0.4943 1.0655 0.0304 0.075 Uiso 1 1 calc R U . . .
C8C C 0.2121(7) 0.6946(7) 0.1103(6) 0.049(2) Uani 1 1 d . . . . .
H8C H 0.2737 0.6235 0.0830 0.059 Uiso 1 1 calc R U . . .
C9C C 0.0745(8) 0.7221(8) 0.0745(7) 0.067(3) Uani 1 1 d . . . . .
H9CA H 0.0268 0.6695 0.1005 0.100 Uiso 1 1 calc R U . . .
H9CB H 0.0902 0.7165 0.0092 0.100 Uiso 1 1 calc R U . . .
H9CC H 0.0178 0.7979 0.0907 0.100 Uiso 1 1 calc R U . . .
C10C C 0.1912(10) 0.6739(10) 0.2107(7) 0.081(3) Uani 1 1 d . . . . .
H10R H 0.1338 0.6252 0.2245 0.122 Uiso 1 1 calc R U . . .
H10P H 0.1454 0.7449 0.2404 0.122 Uiso 1 1 calc R U . . .
H10Q H 0.2809 0.6384 0.2319 0.122 Uiso 1 1 calc R U . . .
C11C C 0.5712(8) 0.7960(6) 0.3048(5) 0.0496(19) Uani 1 1 d . . . . .
C12C C 0.4468(7) 0.8949(7) 0.3330(5) 0.056(2) Uani 1 1 d . . . . .
H12O H 0.4152 0.8867 0.3967 0.084 Uiso 1 1 calc R U . . .
H12P H 0.3726 0.8988 0.2978 0.084 Uiso 1 1 calc R U . . .
H12Q H 0.4721 0.9632 0.3228 0.084 Uiso 1 1 calc R U . . .
C13C C 0.5309(11) 0.6883(7) 0.3249(6) 0.063(3) Uani 1 1 d . . . . .
H13O H 0.4861 0.6887 0.3867 0.095 Uiso 1 1 calc R U . . .
H13P H 0.6141 0.6234 0.3170 0.095 Uiso 1 1 calc R U . . .
H13Q H 0.4672 0.6848 0.2838 0.095 Uiso 1 1 calc R U . . .
C14C C 0.6892(9) 0.7945(9) 0.3579(6) 0.082(3) Uani 1 1 d . . . . .
H14O H 0.6543 0.8021 0.4218 0.122 Uiso 1 1 calc R U . . .
H14P H 0.7240 0.8564 0.3370 0.122 Uiso 1 1 calc R U . . .
H14Q H 0.7641 0.7241 0.3487 0.122 Uiso 1 1 calc R U . . .
C15C C 0.6769(8) 0.9270(6) 0.1662(6) 0.052(2) Uani 1 1 d . . . . .
H15O H 0.7515 0.9212 0.2017 0.078 Uiso 1 1 calc R U . . .
H15P H 0.5974 0.9916 0.1849 0.078 Uiso 1 1 calc R U . . .
H15Q H 0.7089 0.9357 0.1027 0.078 Uiso 1 1 calc R U . . .
Ru1D Ru 0.50552(4) 0.52703(4) 0.78476(3) 0.02261(11) Uani 1 1 d D . . . .
Cl1D Cl 0.28006(15) 0.55777(12) 0.87166(11) 0.0259(3) Uani 1 1 d D . . . .
Cl2D Cl 0.44477(16) 0.72550(12) 0.75922(13) 0.0312(4) Uani 1 1 d D . . . .
P1D P 0.39004(18) 0.53931(15) 0.66120(12) 0.0336(4) Uani 1 1 d D . . . .
O1D O 0.2325(4) 0.6198(4) 0.6831(3) 0.0332(11) Uani 1 1 d D . . . .
C11D C 0.3660(8) 0.4152(6) 0.6188(5) 0.0527(19) Uani 1 1 d D . . . .
C12D C 0.5030(10) 0.3433(7) 0.5689(6) 0.072(3) Uani 1 1 d D . . . .
H12G H 0.4918 0.2746 0.5504 0.109 Uiso 1 1 calc R U . . .
H12H H 0.5750 0.3250 0.6086 0.109 Uiso 1 1 calc R U . . .
H12I H 0.5296 0.3845 0.5159 0.109 Uiso 1 1 calc R U . . .
C13D C 0.3196(10) 0.3488(6) 0.7002(6) 0.056(2) Uani 1 1 d D . . . .
H13G H 0.2864 0.2919 0.6792 0.084 Uiso 1 1 calc R U . . .
H13H H 0.2450 0.3994 0.7394 0.084 Uiso 1 1 calc R U . . .
H13I H 0.3978 0.3129 0.7335 0.084 Uiso 1 1 calc R U . . .
C14D C 0.2563(10) 0.4472(8) 0.5561(6) 0.066(2) Uani 1 1 d D . . . .
H14G H 0.2346 0.3809 0.5426 0.099 Uiso 1 1 calc R U . . .
H14H H 0.2905 0.4798 0.5005 0.099 Uiso 1 1 calc R U . . .
H14I H 0.1728 0.5017 0.5848 0.099 Uiso 1 1 calc R U . . .
C15D C 0.4526(9) 0.6067(8) 0.5621(5) 0.059(2) Uani 1 1 d D . . . .
H15G H 0.3917 0.6151 0.5161 0.089 Uiso 1 1 calc R U . . .
H15H H 0.5463 0.5614 0.5394 0.089 Uiso 1 1 calc R U . . .
H15I H 0.4535 0.6802 0.5773 0.089 Uiso 1 1 calc R U . . .
C1D C 0.591(4) 0.374(2) 0.8702(12) 0.027(4) Uani 0.5 1 d D U P E 1
C2D C 0.653(2) 0.3586(15) 0.7822(11) 0.031(4) Uani 0.5 1 d D U P E 1
H2D H 0.6372 0.3011 0.7468 0.037 Uiso 0.5 1 calc R U P E 1
C3D C 0.716(2) 0.4355(14) 0.7365(9) 0.026(3) Uani 0.5 1 d D U P E 1
H3D H 0.7447 0.4291 0.6705 0.031 Uiso 0.5 1 calc R U P E 1
C4D C 0.7228(19) 0.5262(13) 0.7781(8) 0.026(3) Uani 0.5 1 d D U P E 1
C5D C 0.6686(18) 0.5355(13) 0.8725(9) 0.020(3) Uani 0.5 1 d D U P E 1
H5D H 0.6541 0.6074 0.9017 0.024 Uiso 0.5 1 calc R U P E 1
C6D C 0.601(2) 0.4655(14) 0.9139(9) 0.021(3) Uani 0.5 1 d D U P E 1
H6D H 0.5419 0.4877 0.9724 0.025 Uiso 0.5 1 calc R U P E 1
C7D C 0.520(4) 0.295(3) 0.9208(17) 0.056(7) Uani 0.5 1 d D U P E 1
H71A H 0.5745 0.2533 0.9673 0.084 Uiso 0.5 1 calc R U P E 1
H72B H 0.5115 0.2424 0.8788 0.084 Uiso 0.5 1 calc R U P E 1
H73C H 0.4275 0.3373 0.9485 0.084 Uiso 0.5 1 calc R U P E 1
C8D C 0.7883(14) 0.6123(13) 0.7394(10) 0.055(4) Uani 0.5 1 d D U P E 1
H8D H 0.7353 0.6860 0.7661 0.066 Uiso 0.5 1 calc R U P E 1
C9D C 0.9338(19) 0.575(3) 0.7640(15) 0.074(7) Uani 0.5 1 d D U P E 1
H9DA H 0.9830 0.6254 0.7352 0.112 Uiso 0.5 1 calc R U P E 1
H9DB H 0.9822 0.4994 0.7437 0.112 Uiso 0.5 1 calc R U P E 1
H9DC H 0.9303 0.5767 0.8291 0.112 Uiso 0.5 1 calc R U P E 1
C10D C 0.7868(19) 0.620(2) 0.6397(10) 0.091(7) Uani 0.5 1 d D U P E 1
H10J H 0.8300 0.6756 0.6138 0.137 Uiso 0.5 1 calc R U P E 1
H10K H 0.6912 0.6425 0.6266 0.137 Uiso 0.5 1 calc R U P E 1
H10L H 0.8380 0.5477 0.6138 0.137 Uiso 0.5 1 calc R U P E 1
C1D' C 0.586(4) 0.369(2) 0.8548(12) 0.026(4) Uani 0.5 1 d D U P E 2
C2D' C 0.638(2) 0.3510(15) 0.7651(10) 0.024(3) Uani 0.5 1 d D U P E 2
H2D' H 0.6046 0.3018 0.7314 0.029 Uiso 0.5 1 calc R U P E 2
C3D' C 0.706(2) 0.4222(13) 0.7154(8) 0.019(3) Uani 0.5 1 d D U P E 2
H3D' H 0.7178 0.4204 0.6486 0.023 Uiso 0.5 1 calc R U P E 2
C4D' C 0.7280(19) 0.5086(13) 0.7540(8) 0.027(3) Uani 0.5 1 d D U P E 2
C5D' C 0.680(2) 0.5225(14) 0.8491(9) 0.031(3) Uani 0.5 1 d D U P E 2
H5D' H 0.6792 0.5911 0.8779 0.038 Uiso 0.5 1 calc R U P E 2
C6D' C 0.614(3) 0.4542(18) 0.8960(10) 0.033(4) Uani 0.5 1 d D U P E 2
H6D' H 0.5669 0.4756 0.9577 0.040 Uiso 0.5 1 calc R U P E 2
C7D' C 0.510(4) 0.295(2) 0.9099(14) 0.046(6) Uani 0.5 1 d D U P E 2
H7DA H 0.5757 0.2364 0.9413 0.069 Uiso 0.5 1 calc R U P E 2
H7DB H 0.4681 0.2619 0.8699 0.069 Uiso 0.5 1 calc R U P E 2
H7DC H 0.4377 0.3406 0.9537 0.069 Uiso 0.5 1 calc R U P E 2
C8D' C 0.8055(13) 0.5854(11) 0.7118(9) 0.043(3) Uani 0.5 1 d D U P E 2
H8D' H 0.7489 0.6637 0.7262 0.052 Uiso 0.5 1 calc R U P E 2
C9D' C 0.937(3) 0.554(3) 0.7592(19) 0.092(10) Uani 0.5 1 d D U P E 2
H9DX H 0.9840 0.6100 0.7442 0.138 Uiso 0.5 1 calc R U P E 2
H9DY H 0.9989 0.4811 0.7394 0.138 Uiso 0.5 1 calc R U P E 2
H9DZ H 0.9110 0.5510 0.8242 0.138 Uiso 0.5 1 calc R U P E 2
C10X C 0.8260(18) 0.5731(17) 0.6118(9) 0.069(5) Uani 0.5 1 d D U P E 2
H10G H 0.8744 0.6240 0.5831 0.103 Uiso 0.5 1 calc R U P E 2
H10H H 0.7360 0.5908 0.5903 0.103 Uiso 0.5 1 calc R U P E 2
H10I H 0.8809 0.4964 0.5970 0.103 Uiso 0.5 1 calc R U P E 2

loop_
_atom_site_aniso_label
_atom_site_aniso_U_11
_atom_site_aniso_U_22
_atom_site_aniso_U_33
_atom_site_aniso_U_23
_atom_site_aniso_U_13
_atom_site_aniso_U_12
Ru1A 0.0195(2) 0.0202(2) 0.0271(3) 0.0045(2) -0.00041(19) 0.00120(18)
Cl1A 0.0235(7) 0.0299(8) 0.0299(9) -0.0015(7) -0.0067(6) 0.0023(6)
Cl2A 0.0319(8) 0.0219(7) 0.0513(12) 0.0070(7) -0.0040(8) -0.0058(6)
P1A 0.0181(7) 0.0183(7) 0.0271(9) 0.0006(6) -0.0042(6) 0.0008(6)
O1A 0.030(2) 0.019(2) 0.033(3) -0.0038(19) -0.0057(19) 0.0017(18)
C1A 0.032(6) 0.031(7) 0.035(8) -0.007(5) -0.007(5) -0.003(5)
C2A 0.022(6) 0.014(5) 0.034(6) -0.006(4) 0.006(4) 0.000(4)
C3A 0.032(7) 0.024(6) 0.027(6) 0.002(5) -0.010(5) 0.006(5)
C4A 0.016(4) 0.025(5) 0.040(6) -0.017(4) -0.001(4) -0.002(4)
C5A 0.025(5) 0.021(6) 0.028(6) -0.005(5) 0.012(4) -0.006(4)
C6A 0.027(6) 0.023(6) 0.030(7) -0.006(5) -0.007(5) 0.003(5)
C7A 0.047(10) 0.065(5) 0.075(7) -0.045(5) -0.004(6) -0.017(7)
C8A 0.031(3) 0.061(7) 0.054(5) -0.012(5) 0.002(3) -0.019(4)
C9A 0.025(5) 0.055(8) 0.049(11) -0.003(8) 0.000(6) -0.014(5)
C10A 0.073(12) 0.045(7) 0.17(2) -0.018(11) -0.036(13) -0.023(7)
C1A' 0.028(8) 0.024(7) 0.029(8) -0.010(6) 0.004(6) -0.002(6)
C2A' 0.027(8) 0.026(8) 0.018(7) 0.001(6) 0.004(5) 0.005(6)
C3A' 0.032(8) 0.026(9) 0.045(9) -0.002(7) 0.004(6) -0.008(6)
C4A' 0.035(7) 0.049(10) 0.055(9) -0.016(8) -0.004(6) -0.005(6)
C5A' 0.033(8) 0.039(9) 0.023(8) -0.005(7) 0.003(6) 0.012(6)
C6A' 0.044(10) 0.022(8) 0.041(9) 0.007(6) 0.004(7) 0.003(7)
C7A' 0.047(10) 0.065(5) 0.075(7) -0.045(5) -0.004(6) -0.017(7)
C8A' 0.031(3) 0.061(7) 0.054(5) -0.012(5) 0.002(3) -0.019(4)
C9A' 0.046(9) 0.057(11) 0.051(14) 0.000(11) -0.017(9) -0.023(7)
C10R 0.029(8) 0.060(9) 0.040(10) -0.006(7) 0.015(7) -0.017(7)
C11A 0.026(3) 0.023(3) 0.025(3) -0.001(2) 0.004(2) -0.001(2)
C12A 0.042(4) 0.038(4) 0.026(3) -0.003(3) 0.006(3) -0.010(3)
C13A 0.044(4) 0.025(3) 0.037(4) 0.007(3) 0.005(3) -0.009(3)
C14A 0.033(3) 0.043(4) 0.037(4) 0.008(3) -0.002(3) -0.019(3)
C15A 0.025(3) 0.028(3) 0.036(4) 0.001(3) -0.008(3) -0.004(2)
Ru1B 0.0256(9) 0.0160(6) 0.0162(7) 0.0001(5) -0.0007(6) 0.0040(5)
Cl1B 0.0237(16) 0.0254(17) 0.027(2) -0.0008(15) -0.0018(14) 0.0005(14)
Cl2B 0.0316(16) 0.0220(14) 0.0319(19) 0.0016(13) -0.0056(14) -0.0032(13)
P1B 0.0336(17) 0.0205(15) 0.0195(17) 0.0002(13) -0.0035(13) -0.0008(13)
O1B 0.041(5) 0.022(4) 0.030(5) -0.006(4) 0.001(4) 0.005(4)
C1B 0.038(6) 0.018(5) 0.026(6) -0.010(4) -0.008(4) 0.009(4)
C2B 0.030(6) 0.019(5) 0.021(5) -0.004(4) -0.004(4) 0.006(4)
C3B 0.026(6) 0.028(6) 0.030(6) -0.006(5) -0.009(4) 0.009(4)
C4B 0.035(5) 0.036(6) 0.027(6) 0.005(5) -0.008(5) 0.007(5)
C5B 0.035(7) 0.023(6) 0.029(6) -0.009(5) -0.008(5) 0.005(4)
C6B 0.037(7) 0.022(5) 0.020(6) -0.001(4) -0.007(5) 0.006(5)
C7B 0.034(6) 0.044(7) 0.048(9) -0.026(7) -0.005(6) -0.003(5)
C8B 0.048(7) 0.059(8) 0.061(8) -0.008(7) -0.028(6) -0.015(6)
C9B 0.132(19) 0.15(2) 0.114(11) 0.018(14) -0.070(12) -0.047(16)
C10B 0.078(12) 0.19(2) 0.187(18) -0.046(18) 0.013(14) -0.050(15)
C11B 0.043(5) 0.028(4) 0.032(5) 0.005(4) 0.002(4) -0.006(4)
C12B 0.059(8) 0.031(6) 0.062(10) 0.004(6) 0.018(7) -0.003(6)
C13B 0.072(10) 0.047(10) 0.044(7) -0.009(7) 0.003(7) -0.004(8)
C14B 0.060(7) 0.073(9) 0.052(8) 0.004(7) -0.005(6) -0.030(6)
C15B 0.048(8) 0.045(9) 0.042(9) 0.002(8) -0.029(7) -0.001(6)
Ru1' 0.0302(10) 0.0196(10) 0.0220(11) -0.0006(7) 0.0027(8) 0.0041(7)
Cl1' 0.031(2) 0.053(3) 0.030(3) -0.004(2) -0.0064(19) 0.017(2)
Cl2' 0.059(3) 0.0175(18) 0.023(2) 0.0029(16) 0.008(2) 0.0098(19)
P1' 0.019(2) 0.020(2) 0.027(2) 0.0011(18) 0.0003(17) 0.0016(16)
O1' 0.018(4) 0.020(5) 0.030(6) 0.005(5) 0.006(4) 0.002(4)
C1' 0.029(5) 0.029(5) 0.027(5) -0.007(4) -0.004(4) 0.002(4)
C2' 0.035(5) 0.032(6) 0.023(4) -0.002(4) 0.001(4) 0.006(5)
C3' 0.039(5) 0.026(5) 0.027(5) 0.003(4) 0.009(4) -0.002(4)
C4' 0.031(3) 0.022(5) 0.028(6) -0.003(5) 0.010(4) -0.007(4)
C5' 0.022(4) 0.018(5) 0.026(6) -0.001(5) 0.002(4) -0.002(3)
C6' 0.024(5) 0.019(4) 0.026(5) -0.005(4) -0.003(4) -0.001(3)
C7' 0.046(10) 0.051(10) 0.051(11) -0.010(8) -0.027(8) -0.006(8)
C8' 0.042(6) 0.030(6) 0.043(7) -0.005(6) 0.008(5) -0.016(5)
C9' 0.041(9) 0.069(13) 0.073(11) -0.026(11) 0.014(9) -0.030(10)
C10' 0.065(13) 0.065(13) 0.052(8) -0.005(10) -0.015(8) -0.007(11)
C11' 0.027(6) 0.026(6) 0.026(4) 0.006(6) -0.001(4) -0.001(5)
C12' 0.041(8) 0.044(8) 0.024(9) 0.011(8) -0.004(6) 0.010(7)
C13' 0.044(10) 0.022(9) 0.028(6) 0.010(8) 0.006(7) -0.001(7)
C14' 0.034(9) 0.039(7) 0.035(10) 0.001(7) -0.002(8) -0.014(6)
C15' 0.038(9) 0.018(5) 0.036(9) -0.002(6) 0.005(7) 0.000(5)
Ru1" 0.023(2) 0.025(2) 0.037(2) 0.0119(17) 0.006(2) 0.0052(17)
Cl1" 0.038(4) 0.030(4) 0.066(6) 0.004(4) 0.015(4) -0.001(3)
Cl2" 0.038(5) 0.072(7) 0.051(8) 0.023(6) -0.013(4) -0.001(4)
P1B" 0.025(3) 0.029(3) 0.033(3) 0.007(3) 0.001(3) -0.001(3)
O1B" 0.042(8) 0.035(7) 0.037(8) -0.003(7) 0.000(7) 0.004(6)
C11" 0.037(6) 0.036(6) 0.034(5) -0.001(5) -0.005(4) -0.010(4)
C12" 0.027(9) 0.036(8) 0.029(10) -0.007(7) -0.011(8) -0.010(7)
C13" 0.050(9) 0.039(10) 0.047(11) -0.007(9) -0.008(8) -0.017(8)
C14" 0.051(11) 0.041(12) 0.038(8) -0.007(9) -0.001(8) -0.005(9)
C15" 0.044(9) 0.051(10) 0.045(11) 0.006(9) -0.003(7) -0.018(8)
C1B" 0.040(5) 0.040(6) 0.038(6) 0.000(5) 0.000(4) -0.009(4)
C2B" 0.044(6) 0.044(6) 0.039(5) 0.002(4) -0.001(4) -0.009(4)
C3B" 0.044(6) 0.050(6) 0.043(5) -0.001(4) -0.006(4) -0.010(4)
C4B" 0.047(5) 0.048(5) 0.044(5) -0.003(4) -0.006(4) -0.013(4)
C5B" 0.038(6) 0.038(5) 0.037(6) -0.003(4) -0.001(4) -0.008(4)
C6B" 0.035(5) 0.039(6) 0.036(6) -0.003(5) 0.000(4) -0.007(4)
C7B" 0.049(9) 0.051(11) 0.059(12) -0.007(9) 0.002(8) -0.017(8)
C8B" 0.063(6) 0.064(6) 0.062(7) -0.003(5) -0.010(5) -0.022(5)
C9" 0.063(9) 0.050(11) 0.051(11) -0.005(9) -0.005(8) -0.027(8)
C10" 0.048(11) 0.050(11) 0.059(9) -0.023(9) -0.010(8) -0.012(9)
Ru1C 0.01591(19) 0.0162(2) 0.0257(3) -0.00045(18) 0.00026(17) -0.00091(16)
Cl1C 0.0193(6) 0.0262(7) 0.0348(9) 0.0016(6) 0.0036(6) -0.0049(6)
Cl2C 0.0316(7) 0.0189(7) 0.0307(9) 0.0041(6) 0.0025(6) -0.0019(6)
P1C 0.0229(7) 0.0332(8) 0.0353(10) -0.0097(7) -0.0051(6) 0.0033(6)
O1C 0.024(2) 0.042(3) 0.042(3) -0.009(2) -0.008(2) 0.006(2)
C1C 0.024(3) 0.020(3) 0.050(4) 0.005(3) -0.008(3) -0.001(2)
C2C 0.020(3) 0.024(3) 0.033(4) 0.005(2) 0.001(2) 0.002(2)
C3C 0.018(3) 0.024(3) 0.037(4) -0.003(3) -0.007(2) -0.002(2)
C4C 0.016(2) 0.028(3) 0.044(4) 0.002(3) -0.003(2) -0.005(2)
C5C 0.021(3) 0.041(4) 0.034(4) -0.005(3) 0.003(3) 0.002(3)
C6C 0.020(3) 0.021(3) 0.049(4) -0.012(3) -0.007(3) 0.008(2)
C7C 0.040(4) 0.026(3) 0.080(6) 0.019(3) -0.011(4) -0.006(3)
C8C 0.028(3) 0.050(4) 0.065(5) 0.011(4) 0.002(3) -0.014(3)
C9C 0.025(3) 0.082(7) 0.098(8) -0.016(6) 0.005(4) -0.028(4)
C10C 0.063(6) 0.109(8) 0.085(8) 0.034(6) -0.001(5) -0.056(6)
C11C 0.047(4) 0.053(4) 0.031(4) -0.013(3) -0.003(3) 0.012(3)
C12C 0.044(4) 0.065(5) 0.041(4) -0.022(4) -0.005(3) 0.011(4)
C13C 0.083(6) 0.053(5) 0.036(5) 0.006(4) 0.008(4) -0.006(4)
C14C 0.060(5) 0.113(8) 0.049(5) -0.026(5) -0.026(4) 0.017(5)
C15C 0.041(4) 0.047(4) 0.072(6) -0.019(4) -0.014(4) -0.014(3)
Ru1D 0.0205(2) 0.0171(2) 0.0256(3) 0.00052(18) 0.00240(18) -0.00195(17)
Cl1D 0.0239(6) 0.0235(7) 0.0260(8) -0.0017(6) 0.0046(5) -0.0046(5)
Cl2D 0.0297(7) 0.0206(7) 0.0397(10) 0.0070(7) -0.0038(6) -0.0048(6)
P1D 0.0347(8) 0.0365(9) 0.0228(8) -0.0041(7) 0.0005(6) -0.0029(7)
O1D 0.029(2) 0.035(2) 0.031(3) 0.000(2) -0.0024(19) -0.004(2)
C11D 0.067(5) 0.049(4) 0.036(4) -0.023(3) -0.003(3) -0.007(4)
C12D 0.083(6) 0.061(5) 0.056(6) -0.033(4) -0.005(5) 0.006(5)
C13D 0.073(5) 0.039(4) 0.062(6) -0.016(4) -0.011(4) -0.022(4)
C14D 0.084(6) 0.070(6) 0.043(5) -0.020(4) -0.021(4) -0.013(5)
C15D 0.053(5) 0.079(6) 0.032(4) 0.010(4) 0.006(3) -0.009(4)
C1D 0.020(7) 0.021(6) 0.036(7) 0.003(5) -0.003(7) -0.003(5)
C2D 0.026(7) 0.020(5) 0.041(7) -0.018(5) -0.007(6) 0.003(4)
C3D 0.019(6) 0.041(7) 0.009(5) -0.011(4) 0.001(5) 0.003(5)
C4D 0.019(5) 0.025(6) 0.026(6) -0.002(5) 0.009(5) -0.002(5)
C5D 0.016(5) 0.016(5) 0.022(5) -0.012(4) -0.004(5) 0.005(4)
C6D 0.015(5) 0.020(5) 0.015(5) -0.002(4) 0.001(5) 0.011(4)
C7D 0.025(9) 0.047(12) 0.095(15) 0.024(12) -0.004(11) -0.016(10)
C8D 0.022(6) 0.057(8) 0.083(8) 0.019(7) 0.006(6) -0.018(6)
C9D 0.021(7) 0.049(10) 0.149(17) 0.031(12) -0.002(9) -0.016(7)
C10D 0.092(15) 0.094(16) 0.082(9) 0.045(11) 0.010(10) -0.041(13)
C1D' 0.026(8) 0.022(7) 0.025(6) 0.005(5) -0.004(6) 0.000(5)
C2D' 0.025(6) 0.022(6) 0.024(5) -0.004(4) -0.009(5) -0.004(4)
C3D' 0.021(5) 0.024(5) 0.009(5) -0.005(4) -0.005(5) 0.001(4)
C4D' 0.027(5) 0.019(5) 0.032(6) -0.007(5) -0.001(5) -0.001(4)
C5D' 0.042(7) 0.021(6) 0.029(5) -0.016(5) -0.013(6) 0.001(5)
C6D' 0.034(9) 0.038(8) 0.018(6) -0.010(5) -0.004(5) 0.004(6)
C7D' 0.049(14) 0.032(10) 0.042(9) 0.027(8) 0.001(8) -0.002(8)
C8D' 0.026(6) 0.023(5) 0.072(7) -0.005(5) 0.008(5) -0.002(4)
C9D' 0.062(13) 0.12(2) 0.124(16) 0.027(14) -0.024(12) -0.064(13)
C10X 0.041(8) 0.089(13) 0.067(7) 0.027(8) 0.022(7) -0.026(8)

loop_
_atom_type_symbol
_atom_type_description
_atom_type_scat_dispersion_real
_atom_type_scat_dispersion_imag
_atom_type_scat_source
C C 0.0033 0.0016 'International Tables Vol C Tables 4.2.6.8 and 6.1.1.4'
H H 0.0000 0.0000 'International Tables Vol C Tables 4.2.6.8 and 6.1.1.4'
O O 0.0106 0.0060 'International Tables Vol C Tables 4.2.6.8 and 6.1.1.4'
P P 0.1023 0.0942 'International Tables Vol C Tables 4.2.6.8 and 6.1.1.4'
Cl Cl 0.1484 0.1585 'International Tables Vol C Tables 4.2.6.8 and 6.1.1.4'
Ru Ru -1.2594 0.8363 'International Tables Vol C Tables 4.2.6.8 and 6.1.1.4'

loop_
_geom_angle_atom_site_label_1
_geom_angle_atom_site_label_2
_geom_angle_atom_site_label_3
_geom_angle
C1A' Ru1A C2A' 40.1(5)
C1A' Ru1A C5A' 68.5(8)
C2A' Ru1A C5A' 79.2(9)
C1A' Ru1A C6A' 37.4(5)
C2A' Ru1A C6A' 67.9(8)
C5A' Ru1A C6A' 37.5(5)
C3A Ru1A C2A 36.7(4)
C1A' Ru1A C3A' 70.1(8)
C2A' Ru1A C3A' 36.7(5)
C5A' Ru1A C3A' 67.0(7)
C6A' Ru1A C3A' 79.9(9)
C3A Ru1A C4A 38.6(4)
C2A Ru1A C4A 68.0(4)
C3A Ru1A C5A 67.0(5)
C2A Ru1A C5A 77.4(6)
C4A Ru1A C5A 37.9(4)
C1A' Ru1A C4A' 83.6(8)
C2A' Ru1A C4A' 67.8(7)
C5A' Ru1A C4A' 37.9(4)
C6A' Ru1A C4A' 68.9(7)
C3A' Ru1A C4A' 37.7(5)
C1A' Ru1A P1A 130.6(6)
C3A Ru1A P1A 92.3(6)
C2A' Ru1A P1A 168.6(7)
C5A' Ru1A P1A 91.0(7)
C6A' Ru1A P1A 100.9(7)
C2A Ru1A P1A 101.0(5)
C3A' Ru1A P1A 143.0(5)
C4A Ru1A P1A 111.2(4)
C5A Ru1A P1A 147.9(4)
C4A' Ru1A P1A 107.6(6)
C3A Ru1A C1A 66.7(6)
C2A Ru1A C1A 37.4(4)
C4A Ru1A C1A 79.5(6)
C5A Ru1A C1A 63.9(5)
P1A Ru1A C1A 131.7(4)
O1A P1A C15A 102.8(3)
O1A P1A C11A 101.1(2)
C15A P1A C11A 105.5(3)
O1A P1A Ru1A 111.61(19)
C15A P1A Ru1A 110.7(2)
C11A P1A Ru1A 122.9(2)
C6A C1A C2A 117.0(6)
C6A C1A C7A 124.4(11)
C2A C1A C7A 118.5(10)
C6A C1A Ru1A 73.3(12)
C2A C1A Ru1A 65.9(10)
C7A C1A Ru1A 128(2)
C3A C2A C1A 121.7(8)
C3A C2A Ru1A 69.8(11)
C1A C2A Ru1A 76.7(11)
C2A C3A C4A 122.7(8)
C2A C3A Ru1A 73.5(11)
C4A C3A Ru1A 73.4(9)
C5A C4A C8A 128.6(9)
C5A C4A C3A 113.4(6)
C8A C4A C3A 118.0(9)
C5A C4A Ru1A 71.3(9)
C8A C4A Ru1A 130.1(10)
C3A C4A Ru1A 68.0(10)
C6A C5A C4A 124.1(8)
C6A C5A Ru1A 77.1(12)
C4A C5A Ru1A 70.9(8)
C1A C6A C5A 121.0(8)
C1A C6A Ru1A 72.6(13)
C5A C6A Ru1A 67.4(11)
C4A C8A C10A 112.2(9)
C4A C8A C9A 111.1(9)
C10A C8A C9A 112.2(9)
C6A' C1A' C2A' 116.9(7)
C6A' C1A' C7A' 123.9(11)
C2A' C1A' C7A' 119.0(11)
C6A' C1A' Ru1A 74.0(16)
C2A' C1A' Ru1A 71.7(15)
C7A' C1A' Ru1A 129(3)
C3A' C2A' C1A' 121.6(8)
C3A' C2A' Ru1A 73.3(16)
C1A' C2A' Ru1A 68.2(14)
C2A' C3A' C4A' 122.5(9)
C2A' C3A' Ru1A 70.0(15)
C4A' C3A' Ru1A 73.4(13)
C3A' C4A' C8A' 119.8(9)
C3A' C4A' C5A' 113.6(6)
C8A' C4A' C5A' 126.0(9)
C3A' C4A' Ru1A 68.9(14)
C8A' C4A' Ru1A 138.9(16)
C5A' C4A' Ru1A 67.8(13)
C6A' C5A' C4A' 124.1(8)
C6A' C5A' Ru1A 71.4(16)
C4A' C5A' Ru1A 74.2(13)
C1A' C6A' C5A' 120.7(9)
C1A' C6A' Ru1A 68.7(16)
C5A' C6A' Ru1A 71.1(16)
C4A' C8A' C10R 110.9(9)
C4A' C8A' C9A' 107.5(10)
C10R C8A' C9A' 111.0(11)
C12A C11A C13A 108.7(4)
C12A C11A C14A 109.8(5)
C13A C11A C14A 107.9(5)
C12A C11A P1A 111.1(4)
C13A C11A P1A 109.8(4)
C14A C11A P1A 109.5(4)
C5B Ru1B C4B 39.8(4)
C5B Ru1B C3B 68.9(5)
C4B Ru1B C3B 39.4(4)
C5B Ru1B C2B 79.1(5)
C4B Ru1B C2B 69.1(4)
C3B Ru1B C2B 36.4(3)
C5B Ru1B C6B 37.4(4)
C4B Ru1B C6B 70.3(4)
C3B Ru1B C6B 79.5(5)
C2B Ru1B C6B 65.7(4)
C5B Ru1B C1B 67.1(4)
C4B Ru1B C1B 83.6(4)
C3B Ru1B C1B 68.4(4)
C2B Ru1B C1B 38.2(3)
C6B Ru1B C1B 35.7(3)
C5B Ru1B P1B 91.9(5)
C4B Ru1B P1B 110.6(4)
C3B Ru1B P1B 148.6(3)
C2B Ru1B P1B 165.9(3)
C6B Ru1B P1B 100.6(3)
C1B Ru1B P1B 128.1(3)
C5B Ru1B Cl1B 149.0(4)
C4B Ru1B Cl1B 160.8(4)
C3B Ru1B Cl1B 121.4(3)
C2B Ru1B Cl1B 94.1(3)
C6B Ru1B Cl1B 112.2(4)
C1B Ru1B Cl1B 88.7(3)
P1B Ru1B Cl1B 87.97(16)
C5B Ru1B Cl2B 125.0(4)
C4B Ru1B Cl2B 91.7(4)
C3B Ru1B Cl2B 88.5(4)
C2B Ru1B Cl2B 111.6(3)
C6B Ru1B Cl2B 161.7(4)
C1B Ru1B Cl2B 148.7(3)
P1B Ru1B Cl2B 82.51(14)
Cl1B Ru1B Cl2B 85.78(15)
O1B P1B C15B 103.9(6)
O1B P1B C11B 100.8(5)
C15B P1B C11B 101.4(5)
O1B P1B Ru1B 111.7(4)
C15B P1B Ru1B 113.9(6)
C11B P1B Ru1B 122.9(4)
C6B C1B C2B 116.9(6)
C6B C1B C7B 124.3(9)
C2B C1B C7B 118.5(9)
C6B C1B Ru1B 71.7(7)
C2B C1B Ru1B 70.0(7)
C7B C1B Ru1B 134.6(8)
C3B C2B C1B 121.6(8)
C3B C2B Ru1B 68.9(8)
C1B C2B Ru1B 71.8(6)
C2B C3B C4B 122.7(8)
C2B C3B Ru1B 74.7(8)
C4B C3B Ru1B 69.2(8)
C5B C4B C8B 127.9(8)
C5B C4B C3B 113.4(6)
C8B C4B C3B 118.5(8)
C5B C4B Ru1B 69.5(9)
C8B C4B Ru1B 131.2(11)
C3B C4B Ru1B 71.4(8)
C6B C5B C4B 124.4(8)
C6B C5B Ru1B 76.4(10)
C4B C5B Ru1B 70.7(9)
C1B C6B C5B 120.7(8)
C1B C6B Ru1B 72.6(7)
C5B C6B Ru1B 66.1(9)
C4B C8B C9B 111.4(10)
C4B C8B C10B 109.6(10)
C9B C8B C10B 112.4(11)
C12B C11B C13B 106.4(7)
C12B C11B C14B 107.0(7)
C13B C11B C14B 105.0(8)
C12B C11B P1B 112.7(6)
C13B C11B P1B 114.5(7)
C14B C11B P1B 110.6(6)
C1' Ru1' C6' 37.5(4)
C1' Ru1' C2' 39.6(4)
C6' Ru1' C2' 68.2(5)
C1' Ru1' C3' 69.8(6)
C6' Ru1' C3' 80.9(7)
C2' Ru1' C3' 36.7(4)
C1' Ru1' C5' 67.2(7)
C6' Ru1' C5' 37.3(4)
C2' Ru1' C5' 77.8(8)
C3' Ru1' C5' 66.4(7)
C1' Ru1' C4' 81.8(5)
C6' Ru1' C4' 68.5(5)
C2' Ru1' C4' 66.7(5)
C3' Ru1' C4' 37.3(4)
C5' Ru1' C4' 37.0(4)
C1' Ru1' P1' 119.6(5)
C6' Ru1' P1' 96.0(5)
C2' Ru1' P1' 158.9(5)
C3' Ru1' P1' 158.5(5)
C5' Ru1' P1' 98.3(6)
C4' Ru1' P1' 121.8(4)
C1' Ru1' Cl1' 88.6(4)
C6' Ru1' Cl1' 114.5(5)
C2' Ru1' Cl1' 92.9(5)
C3' Ru1' Cl1' 120.0(5)
C5' Ru1' Cl1' 151.8(5)
C4' Ru1' Cl1' 157.3(4)
P1' Ru1' Cl1' 80.8(2)
C1' Ru1' Cl2' 152.1(5)
C6' Ru1' Cl2' 157.4(5)
C2' Ru1' Cl2' 112.9(5)
C3' Ru1' Cl2' 88.1(7)
C5' Ru1' Cl2' 120.0(5)
C4' Ru1' Cl2' 90.8(5)
P1' Ru1' Cl2' 87.15(18)
Cl1' Ru1' Cl2' 88.2(2)
O1' P1' C15' 104.3(6)
O1' P1' C11' 100.1(5)
C15' P1' C11' 101.3(6)
O1' P1' Ru1' 112.0(5)
C15' P1' Ru1' 113.8(6)
C11' P1' Ru1' 123.0(4)
C6' C1' C2' 117.1(7)
C6' C1' C7' 123.7(10)
C2' C1' C7' 119.2(10)
C6' C1' Ru1' 71.5(11)
C2' C1' Ru1' 71.5(10)
C7' C1' Ru1' 128.9(15)
C3' C2' C1' 121.4(8)
C3' C2' Ru1' 72.1(14)
C1' C2' Ru1' 68.9(9)
C2' C3' C4' 122.5(9)
C2' C3' Ru1' 71.2(12)
C4' C3' Ru1' 76.0(11)
C8' C4' C5' 127.6(9)
C8' C4' C3' 119.0(9)
C5' C4' C3' 113.4(6)
C8' C4' Ru1' 134.3(13)
C5' C4' Ru1' 68.1(12)
C3' C4' Ru1' 66.6(12)
C6' C5' C4' 124.3(8)
C6' C5' Ru1' 68.4(12)
C4' C5' Ru1' 74.8(12)
C1' C6' C5' 120.8(8)
C1' C6' Ru1' 71.1(10)
C5' C6' Ru1' 74.3(14)
C4' C8' C10' 109.8(10)
C4' C8' C9' 108.9(10)
C10' C8' C9' 110.4(11)
C12' C11' C13' 106.3(7)
C12' C11' C14' 107.3(8)
C13' C11' C14' 104.8(8)
C12' C11' P1' 113.3(7)
C13' C11' P1' 112.9(7)
C14' C11' P1' 111.6(7)
C4B" Ru1" C5B" 39.4(6)
C4B" Ru1" C3B" 37.0(6)
C5B" Ru1" C3B" 66.3(10)
C4B" Ru1" P1B" 116.5(6)
C5B" Ru1" P1B" 100.5(9)
C3B" Ru1" P1B" 150.3(6)
C4B" Ru1" C6B" 65.7(8)
C5B" Ru1" C6B" 34.4(6)
C3B" Ru1" C6B" 74.1(11)
P1B" Ru1" C6B" 110.8(8)
C4B" Ru1" Cl2" 100.3(7)
C5B" Ru1" Cl2" 136.1(7)
C3B" Ru1" Cl2" 90.4(9)
P1B" Ru1" Cl2" 81.3(4)
C6B" Ru1" Cl2" 164.3(10)
C4B" Ru1" Cl1" 157.7(6)
C5B" Ru1" Cl1" 137.5(6)
C3B" Ru1" Cl1" 122.7(7)
P1B" Ru1" Cl1" 85.4(4)
C6B" Ru1" Cl1" 104.0(7)
Cl2" Ru1" Cl1" 86.5(5)
C4B" Ru1" C2B" 63.4(10)
C5B" Ru1" C2B" 72.2(12)
C3B" Ru1" C2B" 34.7(7)
P1B" Ru1" C2B" 168.9(8)
C6B" Ru1" C2B" 58.5(9)
Cl2" Ru1" C2B" 109.7(9)
Cl1" Ru1" C2B" 94.3(10)
C4B" Ru1" C1B" 75.3(8)
C5B" Ru1" C1B" 61.3(8)
C3B" Ru1" C1B" 61.6(8)
P1B" Ru1" C1B" 137.2(7)
C6B" Ru1" C1B" 33.0(5)
Cl2" Ru1" C1B" 139.6(8)
Cl1" Ru1" C1B" 85.8(8)
C2B" Ru1" C1B" 31.9(5)
O1B" P1B" C15" 104.1(11)
O1B" P1B" C11" 101.6(9)
C15" P1B" C11" 106.0(10)
O1B" P1B" Ru1" 108.2(7)
C15" P1B" Ru1" 112.3(9)
C11" P1B" Ru1" 122.8(7)
C14" C11" C12" 109.0(15)
C14" C11" C13" 108.0(15)
C12" C11" C13" 108.6(14)
C14" C11" P1B" 111.4(14)
C12" C11" P1B" 110.5(12)
C13" C11" P1B" 109.3(12)
C2B" C1B" C6B" 116.9(9)
C2B" C1B" C7B" 122.4(11)
C6B" C1B" C7B" 119.9(11)
C2B" C1B" Ru1" 72(2)
C6B" C1B" Ru1" 67.1(19)
C7B" C1B" Ru1" 140(3)
C1B" C2B" C3B" 120.9(10)
C1B" C2B" Ru1" 76(2)
C3B" C2B" Ru1" 61(2)
C4B" C3B" C2B" 121.9(10)
C4B" C3B" Ru1" 68.7(17)
C2B" C3B" Ru1" 84(2)
C3B" C4B" C5B" 115.9(8)
C3B" C4B" C8B" 127.0(11)
C5B" C4B" C8B" 115.1(11)
C3B" C4B" Ru1" 74(2)
C5B" C4B" Ru1" 72.3(18)
C8B" C4B" Ru1" 136.0(13)
C6B" C5B" C4B" 121.4(9)
C6B" C5B" Ru1" 81(2)
C4B" C5B" Ru1" 68.3(15)
C5B" C6B" C1B" 122.3(10)
C5B" C6B" Ru1" 65(2)
C1B" C6B" Ru1" 79.9(19)
C10" C8B" C4B" 108.9(11)
C10" C8B" C9" 113.1(10)
C4B" C8B" C9" 107.4(11)
C6C Ru1C C1C 37.6(3)
C6C Ru1C C2C 67.7(3)
C1C Ru1C C2C 38.0(3)
C6C Ru1C C5C 38.1(3)
C1C Ru1C C5C 68.1(3)
C2C Ru1C C5C 79.2(3)
C6C Ru1C C4C 67.7(2)
C1C Ru1C C4C 80.0(2)
C2C Ru1C C4C 66.4(2)
C5C Ru1C C4C 36.9(2)
C6C Ru1C C3C 79.6(2)
C1C Ru1C C3C 67.6(2)
C2C Ru1C C3C 36.6(2)
C5C Ru1C C3C 66.6(3)
C4C Ru1C C3C 36.8(2)
C6C Ru1C P1C 93.0(2)
C1C Ru1C P1C 109.8(2)
C2C Ru1C P1C 144.66(17)
C5C Ru1C P1C 104.1(2)
C4C Ru1C P1C 134.84(19)
C3C Ru1C P1C 170.70(17)
C6C Ru1C Cl2C 146.55(19)
C1C Ru1C Cl2C 162.3(2)
C2C Ru1C Cl2C 124.73(17)
C5C Ru1C Cl2C 109.50(19)
C4C Ru1C Cl2C 88.27(17)
C3C Ru1C Cl2C 95.10(16)
P1C Ru1C Cl2C 87.93(6)
C6C Ru1C Cl1C 125.57(19)
C1C Ru1C Cl1C 94.02(18)
C2C Ru1C Cl1C 86.84(16)
C5C Ru1C Cl1C 162.1(2)
C4C Ru1C Cl1C 143.77(19)
C3C Ru1C Cl1C 107.92(17)
P1C Ru1C Cl1C 80.94(6)
Cl2C Ru1C Cl1C 87.62(5)
O1C P1C C15C 104.2(3)
O1C P1C C11C 100.0(3)
C15C P1C C11C 104.5(4)
O1C P1C Ru1C 111.2(2)
C15C P1C Ru1C 111.9(3)
C11C P1C Ru1C 123.0(3)
C6C C1C C2C 118.4(6)
C6C C1C C7C 122.0(7)
C2C C1C C7C 119.6(7)
C6C C1C Ru1C 70.1(4)
C2C C1C Ru1C 71.9(4)
C7C C1C Ru1C 129.3(5)
C3C C2C C1C 120.9(6)
C3C C2C Ru1C 72.8(4)
C1C C2C Ru1C 70.1(4)
C2C C3C C4C 119.8(6)
C2C C3C Ru1C 70.6(4)
C4C C3C Ru1C 71.0(4)
C5C C4C C3C 120.6(6)
C5C C4C C8C 121.4(6)
C3C C4C C8C 117.9(6)
C5C C4C Ru1C 71.2(3)
C3C C4C Ru1C 72.2(3)
C8C C4C Ru1C 131.8(5)
C4C C5C C6C 119.1(6)
C4C C5C Ru1C 71.9(3)
C6C C5C Ru1C 68.9(3)
C1C C6C C5C 121.0(6)
C1C C6C Ru1C 72.2(3)
C5C C6C Ru1C 73.0(3)
C4C C8C C10C 115.3(7)
C4C C8C C9C 109.9(7)
C10C C8C C9C 109.1(7)
C12C C11C C14C 108.6(6)
C12C C11C C13C 108.8(7)
C14C C11C C13C 110.5(8)
C12C C11C P1C 111.3(5)
C14C C11C P1C 110.4(6)
C13C C11C P1C 107.2(5)
C6D' Ru1D C5D' 37.2(4)
C6D' Ru1D C1D' 38.2(5)
C5D' Ru1D C1D' 68.5(8)
C3D Ru1D C2D 38.4(4)
C6D' Ru1D C4D' 68.7(6)
C5D' Ru1D C4D' 38.9(4)
C1D' Ru1D C4D' 81.8(8)
C3D Ru1D C4D 36.5(4)
C2D Ru1D C4D 67.4(5)
C6D' Ru1D C3D' 78.6(7)
C5D' Ru1D C3D' 66.5(6)
C1D' Ru1D C3D' 67.7(7)
C4D' Ru1D C3D' 36.0(4)
C6D' Ru1D C2D' 66.2(6)
C5D' Ru1D C2D' 78.7(7)
C1D' Ru1D C2D' 36.8(4)
C4D' Ru1D C2D' 66.9(5)
C3D' Ru1D C2D' 37.4(4)
C3D Ru1D C1D 67.6(7)
C2D Ru1D C1D 36.4(5)
C4D Ru1D C1D 79.8(7)
C3D Ru1D C6D 77.1(6)
C2D Ru1D C6D 64.4(6)
C4D Ru1D C6D 66.0(5)
C1D Ru1D C6D 36.2(4)
C3D Ru1D C5D 64.7(5)
C2D Ru1D C5D 75.7(6)
C4D Ru1D C5D 37.2(4)
C1D Ru1D C5D 64.2(6)
C6D Ru1D C5D 34.5(3)
O1D P1D C15D 102.0(3)
O1D P1D C11D 102.1(3)
C15D P1D C11D 104.3(4)
O1D P1D Ru1D 109.5(2)
C15D P1D Ru1D 115.5(3)
C11D P1D Ru1D 121.1(3)
C14D C11D C12D 109.3(6)
C14D C11D C13D 108.9(7)
C12D C11D C13D 109.9(7)
C14D C11D P1D 111.2(5)
C12D C11D P1D 109.6(6)
C13D C11D P1D 107.9(5)
C2D C1D C6D 117.0(7)
C2D C1D C7D 122.6(9)
C6D C1D C7D 120.4(9)
C2D C1D Ru1D 69.3(14)
C6D C1D Ru1D 73.2(14)
C7D C1D Ru1D 130(3)
C1D C2D C3D 121.1(9)
C1D C2D Ru1D 74.3(16)
C3D C2D Ru1D 69.5(10)
C4D C3D C2D 121.9(8)
C4D C3D Ru1D 74.5(10)
C2D C3D Ru1D 72.1(11)
C3D C4D C5D 116.0(7)
C3D C4D C8D 127.8(9)
C5D C4D C8D 116.1(9)
C3D C4D Ru1D 69.0(10)
C5D C4D Ru1D 74.9(9)
C8D C4D Ru1D 129.7(11)
C6D C5D C4D 121.3(9)
C6D C5D Ru1D 71.4(10)
C4D C5D Ru1D 67.9(9)
C5D C6D C1D 122.2(9)
C5D C6D Ru1D 74.1(10)
C1D C6D Ru1D 70.6(15)
C10D C8D C4D 108.9(9)
C10D C8D C9D 112.0(9)
C4D C8D C9D 106.9(9)
C2D' C1D' C6D' 117.1(8)
C2D' C1D' C7D' 122.4(9)
C6D' C1D' C7D' 120.4(9)
C2D' C1D' Ru1D 73.9(14)
C6D' C1D' Ru1D 69.8(15)
C7D' C1D' Ru1D 130(3)
C1D' C2D' C3D' 120.9(9)
C1D' C2D' Ru1D 69.3(15)
C3D' C2D' Ru1D 71.2(10)
C4D' C3D' C2D' 122.2(8)
C4D' C3D' Ru1D 71.5(9)
C2D' C3D' Ru1D 71.4(10)
C3D' C4D' C5D' 116.1(7)
C3D' C4D' C8D' 127.9(8)
C5D' C4D' C8D' 115.8(9)
C3D' C4D' Ru1D 72.5(10)
C5D' C4D' Ru1D 67.9(10)
C8D' C4D' Ru1D 133.1(11)
C6D' C5D' C4D' 121.3(9)
C6D' C5D' Ru1D 71.3(13)
C4D' C5D' Ru1D 73.1(10)
C5D' C6D' C1D' 122.2(9)
C5D' C6D' Ru1D 71.5(13)
C1D' C6D' Ru1D 72.0(17)
C4D' C8D' C10X 108.4(9)
C4D' C8D' C9D' 104.5(9)
C10X C8D' C9D' 117.2(17)

loop_
_geom_bond_atom_site_label_1
_geom_bond_atom_site_label_2
_geom_bond_distance
Ru1A C1A' 2.12(3)
Ru1A C3A 2.16(2)
Ru1A C2A' 2.17(3)
Ru1A C5A' 2.18(3)
Ru1A C6A' 2.19(3)
Ru1A C2A 2.205(18)
Ru1A C3A' 2.21(3)
Ru1A C4A 2.229(13)
Ru1A C5A 2.23(2)
Ru1A C4A' 2.27(2)
Ru1A P1A 2.3354(18)
Ru1A C1A 2.35(2)
P1A O1A 1.613(4)
P1A C15A 1.819(6)
P1A C11A 1.829(5)
C1A C6A 1.382(12)
C1A C2A 1.469(12)
C1A C7A 1.494(9)
C2A C3A 1.376(13)
C3A C4A 1.452(12)
C4A C5A 1.448(12)
C4A C8A 1.449(8)
C5A C6A 1.408(13)
C8A C10A 1.487(10)
C8A C9A 1.517(10)
C1A' C6A' 1.382(12)
C1A' C2A' 1.471(12)
C1A' C7A' 1.493(9)
C2A' C3A' 1.378(13)
C3A' C4A' 1.448(12)
C4A' C8A' 1.448(8)
C4A' C5A' 1.450(12)
C5A' C6A' 1.406(13)
C8A' C10R 1.486(11)
C8A' C9A' 1.538(11)
C11A C12A 1.535(8)
C11A C13A 1.545(7)
C11A C14A 1.550(7)
Ru1B C5B 2.118(19)
Ru1B C4B 2.135(14)
Ru1B C3B 2.164(17)
Ru1B C2B 2.238(14)
Ru1B C6B 2.251(15)
Ru1B C1B 2.263(10)
Ru1B P1B 2.331(4)
Ru1B Cl1B 2.407(4)
Ru1B Cl2B 2.421(4)
P1B O1B 1.617(9)
P1B C15B 1.803(9)
P1B C11B 1.850(7)
C1B C6B 1.383(12)
C1B C2B 1.473(12)
C1B C7B 1.491(9)
C2B C3B 1.378(12)
C3B C4B 1.450(11)
C4B C5B 1.449(12)
C4B C8B 1.449(8)
C5B C6B 1.408(12)
C8B C9B 1.502(11)
C8B C10B 1.506(11)
C11B C12B 1.545(9)
C11B C13B 1.557(9)
C11B C14B 1.570(8)
Ru1' C1' 2.150(18)
Ru1' C6' 2.155(19)
Ru1' C2' 2.18(2)
Ru1' C3' 2.20(3)
Ru1' C5' 2.23(3)
Ru1' C4' 2.321(17)
Ru1' P1' 2.335(6)
Ru1' Cl1' 2.403(6)
Ru1' Cl2' 2.434(5)
P1' O1' 1.609(8)
P1' C15' 1.793(9)
P1' C11' 1.858(8)
C1' C6' 1.383(12)
C1' C2' 1.471(12)
C1' C7' 1.493(10)
C2' C3' 1.378(13)
C3' C4' 1.450(12)
C4' C8' 1.448(9)
C4' C5' 1.449(12)
C5' C6' 1.406(13)
C8' C10' 1.516(11)
C8' C9' 1.518(11)
C11' C12' 1.545(9)
C11' C13' 1.558(9)
C11' C14' 1.572(8)
Ru1" C4B" 2.13(2)
Ru1" C5B" 2.18(4)
Ru1" C3B" 2.20(4)
Ru1" P1B" 2.338(8)
Ru1" C6B" 2.39(4)
Ru1" Cl2" 2.399(10)
Ru1" Cl1" 2.448(9)
Ru1" C2B" 2.50(5)
Ru1" C1B" 2.55(3)
P1B" O1B" 1.621(5)
P1B" C15" 1.812(6)
P1B" C11" 1.821(5)
C11" C14" 1.520(15)
C11" C12" 1.527(15)
C11" C13" 1.550(15)
C1B" C2B" 1.389(13)
C1B" C6B" 1.410(13)
C1B" C7B" 1.538(11)
C2B" C3B" 1.428(12)
C3B" C4B" 1.375(13)
C4B" C5B" 1.454(13)
C4B" C8B" 1.508(11)
C5B" C6B" 1.365(12)
C8B" C10" 1.499(12)
C8B" C9" 1.511(12)
Ru1C C6C 2.165(6)
Ru1C C1C 2.192(6)
Ru1C C2C 2.215(7)
Ru1C C5C 2.218(6)
Ru1C C4C 2.229(6)
Ru1C C3C 2.243(7)
Ru1C P1C 2.3222(19)
Ru1C Cl2C 2.4062(14)
Ru1C Cl1C 2.4238(14)
P1C O1C 1.622(5)
P1C C15C 1.816(8)
P1C C11C 1.839(8)
C1C C6C 1.405(10)
C1C C2C 1.434(10)
C1C C7C 1.489(9)
C2C C3C 1.401(8)
C3C C4C 1.412(9)
C4C C5C 1.407(10)
C4C C8C 1.509(9)
C5C C6C 1.432(9)
C8C C10C 1.516(13)
C8C C9C 1.517(11)
C11C C12C 1.514(9)
C11C C14C 1.547(12)
C11C C13C 1.551(12)
Ru1D C6D' 2.14(3)
Ru1D C5D' 2.14(2)
Ru1D C3D 2.156(19)
Ru1D C1D' 2.17(3)
Ru1D C2D 2.19(2)
Ru1D C4D' 2.214(17)
Ru1D C4D 2.226(17)
Ru1D C3D' 2.226(17)
Ru1D C2D' 2.23(2)
Ru1D C1D 2.25(3)
Ru1D C6D 2.29(2)
Ru1D C5D 2.319(17)
P1D O1D 1.620(5)
P1D C15D 1.812(7)
P1D C11D 1.843(6)
C11D C14D 1.517(11)
C11D C12D 1.537(10)
C11D C13D 1.547(12)
C1D C2D 1.389(12)
C1D C6D 1.410(12)
C1D C7D 1.535(10)
C2D C3D 1.429(11)
C3D C4D 1.375(12)
C4D C5D 1.453(13)
C4D C8D 1.506(10)
C5D C6D 1.365(11)
C8D C10D 1.503(11)
C8D C9D 1.515(10)
C1D' C2D' 1.389(12)
C1D' C6D' 1.410(12)
C1D' C7D' 1.535(10)
C2D' C3D' 1.427(11)
C3D' C4D' 1.372(12)
C4D' C5D' 1.453(13)
C4D' C8D' 1.505(10)
C5D' C6D' 1.366(11)
C8D' C10X 1.506(11)
C8D' C9D' 1.550(11)

loop_
_geom_torsion_atom_site_label_1
_geom_torsion_atom_site_label_2
_geom_torsion_atom_site_label_3
_geom_torsion_atom_site_label_4
_geom_torsion
C6A C1A C2A C3A 1(4)
C7A C1A C2A C3A 178(3)
Ru1A C1A C2A C3A 56(2)
C6A C1A C2A Ru1A -54(2)
C7A C1A C2A Ru1A 122(3)
C1A C2A C3A C4A -2(4)
Ru1A C2A C3A C4A 57(2)
C1A C2A C3A Ru1A -59(2)
C2A C3A C4A C5A -1(3)
Ru1A C3A C4A C5A 56.5(14)
C2A C3A C4A C8A 178.1(19)
Ru1A C3A C4A C8A -124.9(12)
C2A C3A C4A Ru1A -57(2)
C8A C4A C5A C6A -174.5(19)
C3A C4A C5A C6A 4(3)
Ru1A C4A C5A C6A 59(2)
C8A C4A C5A Ru1A 126.8(15)
C3A C4A C5A Ru1A -54.7(15)
C2A C1A C6A C5A 2(4)
C7A C1A C6A C5A -174(3)
Ru1A C1A C6A C5A -49(2)
C2A C1A C6A Ru1A 51(2)
C7A C1A C6A Ru1A -125(3)
C4A C5A C6A C1A -5(4)
Ru1A C5A C6A C1A 51(2)
C4A C5A C6A Ru1A -55.9(18)
C5A C4A C8A C10A -27(2)
C3A C4A C8A C10A 155(2)
Ru1A C4A C8A C10A 71.1(18)
C5A C4A C8A C9A 100(2)
C3A C4A C8A C9A -79(2)
Ru1A C4A C8A C9A -162.4(13)
C6A' C1A' C2A' C3A' 8(5)
C7A' C1A' C2A' C3A' -177(4)
Ru1A C1A' C2A' C3A' -53(3)
C6A' C1A' C2A' Ru1A 60(3)
C7A' C1A' C2A' Ru1A -125(4)
C1A' C2A' C3A' C4A' -3(5)
Ru1A C2A' C3A' C4A' -54(3)
C1A' C2A' C3A' Ru1A 50(3)
C2A' C3A' C4A' C8A' -173(3)
Ru1A C3A' C4A' C8A' 135(2)
C2A' C3A' C4A' C5A' 0(5)
Ru1A C3A' C4A' C5A' -52(2)
C2A' C3A' C4A' Ru1A 52(3)
C3A' C4A' C5A' C6A' -1(5)
C8A' C4A' C5A' C6A' 171(3)
Ru1A C4A' C5A' C6A' -54(3)
C3A' C4A' C5A' Ru1A 53(2)
C8A' C4A' C5A' Ru1A -135(2)
C2A' C1A' C6A' C5A' -9(5)
C7A' C1A' C6A' C5A' 177(4)
Ru1A C1A' C6A' C5A' 50(3)
C2A' C1A' C6A' Ru1A -59(3)
C7A' C1A' C6A' Ru1A 126(4)
C4A' C5A' C6A' C1A' 6(5)
Ru1A C5A' C6A' C1A' -49(3)
C4A' C5A' C6A' Ru1A 55(3)
C3A' C4A' C8A' C10R -6(3)
C5A' C4A' C8A' C10R -178(3)
Ru1A C4A' C8A' C10R 85.3(18)
C3A' C4A' C8A' C9A' 115(3)
C5A' C4A' C8A' C9A' -56(3)
Ru1A C4A' C8A' C9A' -153.2(18)
O1A P1A C11A C12A 41.8(5)
C15A P1A C11A C12A -65.0(5)
Ru1A P1A C11A C12A 166.9(3)
O1A P1A C11A C13A 162.0(4)
C15A P1A C11A C13A 55.2(5)
Ru1A P1A C11A C13A -72.9(4)
O1A P1A C11A C14A -79.6(5)
C15A P1A C11A C14A 173.6(4)
Ru1A P1A C11A C14A 45.5(5)
C6B C1B C2B C3B -6(2)
C7B C1B C2B C3B -179.6(14)
Ru1B C1B C2B C3B 49.7(14)
C6B C1B C2B Ru1B -56.0(11)
C7B C1B C2B Ru1B 130.7(10)
C1B C2B C3B C4B 1(2)
Ru1B C2B C3B C4B 52.2(15)
C1B C2B C3B Ru1B -50.9(13)
C2B C3B C4B C5B 2(2)
Ru1B C3B C4B C5B 56.7(14)
C2B C3B C4B C8B 177.9(16)
Ru1B C3B C4B C8B -127.5(14)
C2B C3B C4B Ru1B -54.6(15)
C8B C4B C5B C6B -175.9(18)
C3B C4B C5B C6B -1(3)
Ru1B C4B C5B C6B 57.3(19)
C8B C4B C5B Ru1B 126.9(17)
C3B C4B C5B Ru1B -57.8(13)
C2B C1B C6B C5B 8(2)
C7B C1B C6B C5B -179.3(15)
Ru1B C1B C6B C5B -47.3(16)
C2B C1B C6B Ru1B 55.1(10)
C7B C1B C6B Ru1B -132.0(11)
C4B C5B C6B C1B -5(3)
Ru1B C5B C6B C1B 50.1(15)
C4B C5B C6B Ru1B -54.8(18)
C5B C4B C8B C9B -30(3)
C3B C4B C8B C9B 154.5(19)
Ru1B C4B C8B C9B 64.9(18)
C5B C4B C8B C10B 95(2)
C3B C4B C8B C10B -81(2)
Ru1B C4B C8B C10B -170.2(17)
O1B P1B C11B C12B -168.5(9)
C15B P1B C11B C12B -61.8(10)
Ru1B P1B C11B C12B 66.6(9)
O1B P1B C11B C13B -46.7(10)
C15B P1B C11B C13B 60.0(10)
Ru1B P1B C11B C13B -171.6(8)
O1B P1B C11B C14B 71.7(9)
C15B P1B C11B C14B 178.4(9)
Ru1B P1B C11B C14B -53.2(9)
C6' C1' C2' C3' -5(3)
C7' C1' C2' C3' 176(2)
Ru1' C1' C2' C3' 51(2)
C6' C1' C2' Ru1' -56.7(17)
C7' C1' C2' Ru1' 124.9(19)
C1' C2' C3' C4' 9(4)
Ru1' C2' C3' C4' 59(3)
C1' C2' C3' Ru1' -50(2)
C2' C3' C4' C8' 174(2)
Ru1' C3' C4' C8' -129.1(17)
C2' C3' C4' C5' -6(4)
Ru1' C3' C4' C5' 51(2)
C2' C3' C4' Ru1' -57(2)
C8' C4' C5' C6' 180(2)
C3' C4' C5' C6' -1(4)
Ru1' C4' C5' C6' 50(3)
C8' C4' C5' Ru1' 130(2)
C3' C4' C5' Ru1' -50(2)
C2' C1' C6' C5' -1(3)
C7' C1' C6' C5' 178(2)
Ru1' C1' C6' C5' -57(2)
C2' C1' C6' Ru1' 56.7(17)
C7' C1' C6' Ru1' -125(2)
C4' C5' C6' C1' 4(4)
Ru1' C5' C6' C1' 56(2)
C4' C5' C6' Ru1' -52(3)
C5' C4' C8' C10' -20(3)
C3' C4' C8' C10' 160(2)
Ru1' C4' C8' C10' 75.2(17)
C5' C4' C8' C9' 101(3)
C3' C4' C8' C9' -79(3)
Ru1' C4' C8' C9' -163.8(16)
O1' P1' C11' C12' 166.9(9)
C15' P1' C11' C12' 59.9(10)
Ru1' P1' C11' C12' -68.4(9)
O1' P1' C11' C13' 46.0(9)
C15' P1' C11' C13' -61.0(10)
Ru1' P1' C11' C13' 170.7(8)
O1' P1' C11' C14' -71.8(9)
C15' P1' C11' C14' -178.7(9)
Ru1' P1' C11' C14' 52.9(9)
O1B" P1B" C11" C14" 44.5(19)
C15" P1B" C11" C14" -64(2)
Ru1" P1B" C11" C14" 165.2(18)
O1B" P1B" C11" C12" 165.8(17)
C15" P1B" C11" C12" 57.3(19)
Ru1" P1B" C11" C12" -73.5(17)
O1B" P1B" C11" C13" -74.7(17)
C15" P1B" C11" C13" 176.8(17)
Ru1" P1B" C11" C13" 46.0(17)
C6B" C1B" C2B" C3B" 8(7)
C7B" C1B" C2B" C3B" 178(4)
Ru1" C1B" C2B" C3B" -43(4)
C6B" C1B" C2B" Ru1" 51(4)
C7B" C1B" C2B" Ru1" -139(4)
C1B" C2B" C3B" C4B" -11(7)
Ru1" C2B" C3B" C4B" -60(3)
C1B" C2B" C3B" Ru1" 50(5)
C2B" C3B" C4B" C5B" 7(5)
Ru1" C3B" C4B" C5B" -61(2)
C2B" C3B" C4B" C8B" -155(4)
Ru1" C3B" C4B" C8B" 136(2)
C2B" C3B" C4B" Ru1" 68(4)
C3B" C4B" C5B" C6B" -2(5)
C8B" C4B" C5B" C6B" 163(4)
Ru1" C4B" C5B" C6B" -64(4)
C3B" C4B" C5B" Ru1" 62(3)
C8B" C4B" C5B" Ru1" -133.2(17)
C4B" C5B" C6B" C1B" 0(7)
Ru1" C5B" C6B" C1B" -58(4)
C4B" C5B" C6B" Ru1" 58(3)
C2B" C1B" C6B" C5B" -3(7)
C7B" C1B" C6B" C5B" -173(4)
Ru1" C1B" C6B" C5B" 51(4)
C2B" C1B" C6B" Ru1" -54(4)
C7B" C1B" C6B" Ru1" 136(3)
C3B" C4B" C8B" C10" 27(3)
C5B" C4B" C8B" C10" -136(3)
Ru1" C4B" C8B" C10" 134(2)
C3B" C4B" C8B" C9" -96(3)
C5B" C4B" C8B" C9" 101(3)
Ru1" C4B" C8B" C9" 11(2)
C6C C1C C2C C3C 0.1(9)
C7C C1C C2C C3C 179.9(6)
Ru1C C1C C2C C3C 54.4(5)
C6C C1C C2C Ru1C -54.3(5)
C7C C1C C2C Ru1C 125.5(6)
C1C C2C C3C C4C 0.0(9)
Ru1C C2C C3C C4C 53.1(5)
C1C C2C C3C Ru1C -53.1(5)
C2C C3C C4C C5C 1.3(9)
Ru1C C3C C4C C5C 54.2(6)
C2C C3C C4C C8C 178.7(6)
Ru1C C3C C4C C8C -128.4(6)
C2C C3C C4C Ru1C -52.9(5)
C3C C4C C5C C6C -2.6(10)
C8C C4C C5C C6C -179.9(6)
Ru1C C4C C5C C6C 52.1(5)
C3C C4C C5C Ru1C -54.7(5)
C8C C4C C5C Ru1C 128.0(6)
C2C C1C C6C C5C -1.4(9)
C7C C1C C6C C5C 178.8(6)
Ru1C C1C C6C C5C -56.5(5)
C2C C1C C6C Ru1C 55.1(5)
C7C C1C C6C Ru1C -124.7(6)
C4C C5C C6C C1C 2.7(9)
Ru1C C5C C6C C1C 56.2(5)
C4C C5C C6C Ru1C -53.5(6)
C5C C4C C8C C10C -20.0(10)
C3C C4C C8C C10C 162.6(7)
Ru1C C4C C8C C10C 72.2(9)
C5C C4C C8C C9C 103.8(8)
C3C C4C C8C C9C -73.5(8)
Ru1C C4C C8C C9C -164.0(6)
O1C P1C C11C C12C 170.5(6)
C15C P1C C11C C12C 62.8(7)
Ru1C P1C C11C C12C -66.0(7)
O1C P1C C11C C14C 49.8(6)
C15C P1C C11C C14C -57.9(7)
Ru1C P1C C11C C14C 173.3(5)
O1C P1C C11C C13C -70.6(6)
C15C P1C C11C C13C -178.3(6)
Ru1C P1C C11C C13C 52.9(6)
O1D P1D C11D C14D 42.4(6)
C15D P1D C11D C14D -63.5(7)
Ru1D P1D C11D C14D 164.2(5)
O1D P1D C11D C12D 163.4(6)
C15D P1D C11D C12D 57.5(7)
Ru1D P1D C11D C12D -74.8(6)
O1D P1D C11D C13D -77.0(6)
C15D P1D C11D C13D 177.1(6)
Ru1D P1D C11D C13D 44.8(6)
C6D C1D C2D C3D -4(4)
C7D C1D C2D C3D 179(3)
Ru1D C1D C2D C3D 54(2)
C6D C1D C2D Ru1D -57(3)
C7D C1D C2D Ru1D 125(4)
C1D C2D C3D C4D 2(4)
Ru1D C2D C3D C4D 57.8(19)
C1D C2D C3D Ru1D -56(3)
C2D C3D C4D C5D 3(3)
Ru1D C3D C4D C5D 60.1(16)
C2D C3D C4D C8D 178.6(19)
Ru1D C3D C4D C8D -124.6(18)
C2D C3D C4D Ru1D -56.7(19)
C3D C4D C5D C6D -7(3)
C8D C4D C5D C6D 176.8(18)
Ru1D C4D C5D C6D 49.6(18)
C3D C4D C5D Ru1D -57.0(16)
C8D C4D C5D Ru1D 127.2(15)
C4D C5D C6D C1D 6(4)
Ru1D C5D C6D C1D 54(3)
C4D C5D C6D Ru1D -48.1(17)
C2D C1D C6D C5D 0(5)
C7D C1D C6D C5D 177(3)
Ru1D C1D C6D C5D -56(2)
C2D C1D C6D Ru1D 55(3)
C7D C1D C6D Ru1D -127(4)
C3D C4D C8D C10D 27(2)
C5D C4D C8D C10D -157.7(17)
Ru1D C4D C8D C10D -66.0(15)
C3D C4D C8D C9D -94(2)
C5D C4D C8D C9D 81.1(19)
Ru1D C4D C8D C9D 172.8(14)
C6D' C1D' C2D' C3D' -5(5)
C7D' C1D' C2D' C3D' 179(3)
Ru1D C1D' C2D' C3D' 51(2)
C6D' C1D' C2D' Ru1D -57(3)
C7D' C1D' C2D' Ru1D 128(4)
C1D' C2D' C3D' C4D' 2(4)
Ru1D C2D' C3D' C4D' 52.7(19)
C1D' C2D' C3D' Ru1D -50(3)
C2D' C3D' C4D' C5D' 1(3)
Ru1D C3D' C4D' C5D' 53.6(16)
C2D' C3D' C4D' C8D' 175.9(19)
Ru1D C3D' C4D' C8D' -131.5(19)
C2D' C3D' C4D' Ru1D -52.7(19)
C3D' C4D' C5D' C6D' -1(3)
C8D' C4D' C5D' C6D' -177(2)
Ru1D C4D' C5D' C6D' 55(2)
C3D' C4D' C5D' Ru1D -55.9(17)
C8D' C4D' C5D' Ru1D 128.5(14)
C4D' C5D' C6D' C1D' -2(4)
Ru1D C5D' C6D' C1D' 54(3)
C4D' C5D' C6D' Ru1D -56(2)
C2D' C1D' C6D' C5D' 5(5)
C7D' C1D' C6D' C5D' -179(3)
Ru1D C1D' C6D' C5D' -53(3)
C2D' C1D' C6D' Ru1D 59(3)
C7D' C1D' C6D' Ru1D -126(4)
C3D' C4D' C8D' C10X 15(2)
C5D' C4D' C8D' C10X -170.4(17)
Ru1D C4D' C8D' C10X -87.3(14)
C3D' C4D' C8D' C9D' -111(3)
C5D' C4D' C8D' C9D' 64(2)
Ru1D C4D' C8D' C9D' 147.1(19)
